data_4308713
loop_
_publ_author_name
'Marat Moustiakimov'
'Mikael Kritikos'
'Gunnar Westin'

_publ_contact_author_address
;
Dept. of Structural Chemistry
Arrhenius Laboratory
Stockholm University
S-106 91 Stockholm
Sweden
;
_publ_contact_author_email mkr@struc.su.se
_publ_contact_author_fax 46(8)163118
_publ_contact_author_name
;
Mikael Kritikos 
;
_publ_contact_author_phone 46(8)161440
_publ_section_title
;
First Example of Low-Valence Ion Substitution in Ln5O(OPri)13:
Mixed-Valence Europium Oxoalkoxide [EuIII4EuIIO(OPri)12(HOPri)]*HOPri
;
_journal_name_full 'Inorganic Chemistry'
_journal_page_first 1499
_journal_page_last 1504
_journal_paper_doi 10.1021/ic048575a
_journal_volume 44
_journal_year 2005
_chemical_formula_sum 'C42 H100 Eu5 O15'
_chemical_formula_weight 1605.02
_chemical_name_systematic
; 
 ? 
;
_space_group_IT_number 1
_symmetry_cell_setting triclinic
_symmetry_space_group_name_Hall 'P 1'
_symmetry_space_group_name_H-M 'P 1'
_atom_sites_solution_hydrogens geom
_atom_sites_solution_primary direct
_atom_sites_solution_secondary difmap
_audit_creation_date 'October 11, 2002'
_audit_creation_method SHELXL-97
_audit_update_record
; 'November 2, 2004'
Text added by MK
'November 2, 2004'
;
_cell_angle_alpha 98.214(14)
_cell_angle_beta 98.863(15)
_cell_angle_gamma 118.129(12)
_cell_formula_units_Z 2
_cell_length_a 12.9810(16)
_cell_length_b 13.1342(14)
_cell_length_c 21.336(3)
_cell_measurement_reflns_used 5000
_cell_measurement_temperature 110(2)
_cell_measurement_theta_max 26.02
_cell_measurement_theta_min 2.34
_cell_volume 3071.2(8)
_computing_cell_refinement 'IPDS Software, Stoe & Cie (1997)'
_computing_data_collection 'IPDS Software, by Stoe & Cie (1997)'
_computing_data_reduction 'IPDS Software,  Stoe & Cie (1997)'
_computing_molecular_graphics 'PLATON99 (Spek, 2000), DIAMOND (Brandenburg, 1999)'
_computing_structure_refinement 'SHELXL-97 (Sheldrick, 1997)'
_computing_structure_solution 'SHELXS-97 (Sheldrick, 1990)'
_diffrn_ambient_temperature 110(2)
_diffrn_detector_area_resol_mean 6.67
_diffrn_measured_fraction_theta_full .918
_diffrn_measured_fraction_theta_max .918
_diffrn_measurement_device_type 'STOE IPDS'
_diffrn_measurement_method 'phi oscillation'
_diffrn_radiation_monochromator graphite
_diffrn_radiation_source 'fine-focus sealed tube'
_diffrn_radiation_type MoK\a
_diffrn_radiation_wavelength 0.71073
_diffrn_reflns_av_R_equivalents 0.1035
_diffrn_reflns_av_sigmaI/netI 0.0318
_diffrn_reflns_limit_h_max 15
_diffrn_reflns_limit_h_min -15
_diffrn_reflns_limit_k_max 14
_diffrn_reflns_limit_k_min -15
_diffrn_reflns_limit_l_max 26
_diffrn_reflns_limit_l_min -26
_diffrn_reflns_number 23021
_diffrn_reflns_theta_full 26.02
_diffrn_reflns_theta_max 26.02
_diffrn_reflns_theta_min 2.34
_exptl_absorpt_coefficient_mu 5.081
_exptl_crystal_colour yellow-orange
_exptl_crystal_density_diffrn 1.736
_exptl_crystal_density_method 'not measured'
_exptl_crystal_description block
_exptl_crystal_F_000 1574
_exptl_crystal_size_max 0.35
_exptl_crystal_size_mid 0.25
_exptl_crystal_size_min 0.15
_refine_diff_density_max 2.717
_refine_diff_density_min -2.680
_refine_diff_density_rms .248
_refine_ls_abs_structure_details 'Flack H D (1983), Acta Cryst. A39, 876-881'
_refine_ls_abs_structure_Flack 0.05(3)
_refine_ls_extinction_method none
_refine_ls_goodness_of_fit_ref 1.032
_refine_ls_hydrogen_treatment mixed
_refine_ls_matrix_type full
_refine_ls_number_parameters 1017
_refine_ls_number_reflns 19412
_refine_ls_number_restraints 74
_refine_ls_restrained_S_all 1.030
_refine_ls_R_factor_all 0.0734
_refine_ls_R_factor_gt 0.0715
_refine_ls_shift/su_max 0.004
_refine_ls_shift/su_mean 0.000
_refine_ls_structure_factor_coef Fsqd
_refine_ls_weighting_details 'calc w=1/[\s^2^(Fo^2^)+(0.1286P)^2^+45.5372P] where P=(Fo^2^+2Fc^2^)/3'
_refine_ls_weighting_scheme calc
_refine_ls_wR_factor_gt 0.1857
_refine_ls_wR_factor_ref 0.1873
_reflns_number_gt 18510
_reflns_number_total 19412
_reflns_threshold_expression >2sigma(I)
_cod_data_source_file ic048575asi20041115_025104.cif
_cod_data_source_block eu5
_cod_original_cell_volume 3071.3(6)
_cod_database_code 4308713

loop_
_symmetry_equiv_pos_as_xyz
'x, y, z'

loop_
_atom_site_label
_atom_site_type_symbol
_atom_site_fract_x
_atom_site_fract_y
_atom_site_fract_z
_atom_site_U_iso_or_equiv
_atom_site_adp_type
_atom_site_occupancy
_atom_site_symmetry_multiplicity
_atom_site_calc_flag
_atom_site_refinement_flags
_atom_site_disorder_assembly
_atom_site_disorder_group
Eu1 Eu 0.23879(7) 0.08322(7) 0.69381(4) 0.02406(18) Uani 1 1 d . C .
Eu2 Eu -0.06590(7) -0.00007(8) 0.67317(4) 0.02612(19) Uani 1 1 d . C .
Eu3 Eu 0.17883(7) -0.12851(8) 0.78556(4) 0.02820(19) Uani 1 1 d . . .
Eu4 Eu -0.11913(7) -0.20889(9) 0.76089(4) 0.0335(2) Uani 1 1 d . C .
Eu5 Eu 0.00202(7) -0.22425(8) 0.62361(4) 0.02762(19) Uani 1 1 d . C .
O29 O 0.0491(10) -0.0804(10) 0.7210(4) 0.019(2) Uani 1 1 d . C .
O_1 O -0.2690(11) -0.3446(12) 0.7818(6) 0.037(3) Uani 1 1 d . . .
C_1 C -0.3638(16) -0.4334(19) 0.8004(8) 0.037(4) Uani 1 1 d . C .
H0_1 H -0.3537 -0.5047 0.7978 0.044 Uiso 1 1 calc R . .
C1_1 C -0.357(2) -0.384(3) 0.8702(9) 0.057(7) Uani 1 1 d . . .
H1A_1 H -0.2721 -0.3299 0.8939 0.069 Uiso 1 1 calc R C .
H1B_1 H -0.3926 -0.4501 0.8912 0.069 Uiso 1 1 calc R . .
H1C_1 H -0.4012 -0.3412 0.8707 0.069 Uiso 1 1 calc R . .
C2_1 C -0.485(2) -0.470(2) 0.7580(10) 0.054(6) Uani 1 1 d . . .
H2A_1 H -0.5166 -0.4221 0.7779 0.065 Uiso 1 1 calc R C .
H2B_1 H -0.5408 -0.5543 0.7538 0.065 Uiso 1 1 calc R . .
H2C_1 H -0.4768 -0.4564 0.7146 0.065 Uiso 1 1 calc R . .
O_2 O 0.2065(13) -0.1312(14) 0.6743(5) 0.038(3) Uani 1 1 d . C .
C_2 C 0.304(2) -0.143(2) 0.6546(16) 0.060(7) Uani 1 1 d . . .
H0_2 H 0.3824 -0.0837 0.6871 0.072 Uiso 1 1 calc R C .
C1_2 C 0.312(3) -0.118(3) 0.5903(11) 0.064(8) Uani 1 1 d . C .
H1A_2 H 0.3912 -0.1001 0.5835 0.076 Uiso 1 1 calc R . .
H1B_2 H 0.3012 -0.0495 0.5882 0.076 Uiso 1 1 calc R . .
H1C_2 H 0.2485 -0.1877 0.5562 0.076 Uiso 1 1 calc R . .
C2_2 C 0.288(4) -0.263(3) 0.6517(18) 0.093(12) Uani 1 1 d . C .
H2A_2 H 0.2268 -0.3189 0.6118 0.111 Uiso 1 1 calc R . .
H2B_2 H 0.2624 -0.2890 0.6901 0.111 Uiso 1 1 calc R . .
H2C_2 H 0.3649 -0.2600 0.6511 0.111 Uiso 1 1 calc R . .
O_3 O 0.1132(12) 0.1790(11) 0.7120(5) 0.031(3) Uani 1 1 d . . .
C_3 C 0.146(2) 0.2669(17) 0.7712(8) 0.043(5) Uani 1 1 d D B .
H0_3 H 0.2267 0.3387 0.7771 0.051 Uiso 1 1 calc R A 1
C1_3 C 0.1394(19) 0.2149(18) 0.8309(8) 0.045(5) Uani 1 1 d D . .
H1A_3 H 0.0549 0.1685 0.8323 0.053 Uiso 1 1 calc R C .
H1B_3 H 0.1849 0.2798 0.8707 0.053 Uiso 1 1 calc R . .
H1C_3 H 0.1743 0.1631 0.8281 0.053 Uiso 1 1 calc R . .
C2A_3 C 0.045(3) 0.296(4) 0.7594(19) 0.058(8) Uiso 0.64(4) 1 d PD B 1
H2A1_3 H 0.0256 0.2991 0.7137 0.069 Uiso 0.64(4) 1 calc PR B 1
H2A2_3 H 0.0708 0.3737 0.7882 0.069 Uiso 0.64(4) 1 calc PR B 1
H2A3_3 H -0.0274 0.2346 0.7688 0.069 Uiso 0.64(4) 1 calc PR B 1
C2B_3 C 0.158(7) 0.388(4) 0.771(3) 0.058(8) Uiso 0.36(4) 1 d PD B 2
H2B1_3 H 0.1527 0.3976 0.7257 0.069 Uiso 0.36(4) 1 calc PR B 2
H2B2_3 H 0.2370 0.4505 0.7989 0.069 Uiso 0.36(4) 1 calc PR B 2
H2B3_3 H 0.0938 0.3926 0.7867 0.069 Uiso 0.36(4) 1 calc PR B 2
O_4 O 0.0474(11) -0.1455(13) 0.8473(5) 0.035(3) Uani 1 1 d . C .
C_4 C 0.048(2) -0.129(3) 0.9142(9) 0.064(8) Uani 1 1 d . . .
H0_4 H -0.0190 -0.1194 0.9260 0.077 Uiso 1 1 calc R C .
C1_4 C 0.180(3) -0.031(3) 0.9550(14) 0.095(12) Uani 1 1 d . C .
H1A_4 H 0.2388 -0.0450 0.9367 0.113 Uiso 1 1 calc R . .
H1B_4 H 0.1903 -0.0366 1.0007 0.113 Uiso 1 1 calc R . .
H1C_4 H 0.1939 0.0478 0.9529 0.113 Uiso 1 1 calc R . .
C2_4 C 0.067(7) -0.252(9) 0.940(2) 0.39(10) Uani 1 1 d . C .
H2A_4 H 0.0297 -0.3220 0.9033 0.466 Uiso 1 1 calc R . .
H2B_4 H 0.0277 -0.2737 0.9761 0.466 Uiso 1 1 calc R . .
H2C_4 H 0.1531 -0.2245 0.9557 0.466 Uiso 1 1 calc R . .
O_5 O 0.0435(10) -0.0418(10) 0.5976(5) 0.023(2) Uani 1 1 d . . .
C_5 C 0.0185(16) -0.0193(19) 0.5364(7) 0.032(4) Uani 1 1 d . C .
H0_5 H 0.0142 0.0553 0.5418 0.038 Uiso 1 1 calc R . .
C1_5 C 0.127(2) -0.005(2) 0.5058(9) 0.050(6) Uani 1 1 d . . .
H1A_5 H 0.2027 0.0621 0.5344 0.060 Uiso 1 1 calc R C .
H1B_5 H 0.1139 0.0110 0.4626 0.060 Uiso 1 1 calc R . .
H1C_5 H 0.1306 -0.0780 0.5014 0.060 Uiso 1 1 calc R . .
C2_5 C -0.098(2) -0.124(2) 0.4885(9) 0.052(6) Uani 1 1 d . . .
H2A_5 H -0.1051 -0.1996 0.4948 0.063 Uiso 1 1 calc R C .
H2B_5 H -0.0937 -0.1195 0.4434 0.063 Uiso 1 1 calc R . .
H2C_5 H -0.1678 -0.1199 0.4968 0.063 Uiso 1 1 calc R . .
O_6 O -0.0178(12) -0.3093(11) 0.7177(6) 0.035(3) Uani 1 1 d D C .
CA_6 C -0.073(4) -0.432(2) 0.7156(13) 0.054(8) Uiso 0.49(4) 1 d PD C 1
HA_6 H -0.1604 -0.4731 0.6927 0.065 Uiso 0.49(4) 1 calc PR C 1
C1A_6 C -0.058(2) -0.452(3) 0.7838(11) 0.062(6) Uiso 0.49(4) 1 d PD C 1
H1A1_6 H 0.0276 -0.4219 0.8035 0.074 Uiso 0.49(4) 1 calc PR C 1
H1A2_6 H -0.1046 -0.5375 0.7812 0.074 Uiso 0.49(4) 1 calc PR C 1
H1A3_6 H -0.0873 -0.4097 0.8107 0.074 Uiso 0.49(4) 1 calc PR C 1
C2A_6 C -0.009(6) -0.481(6) 0.677(3) 0.072(11) Uiso 0.49(4) 1 d PD C 1
H2A1_6 H 0.0305 -0.4281 0.6501 0.087 Uiso 0.49(4) 1 calc PR C 1
H2A2_6 H -0.0691 -0.5607 0.6491 0.087 Uiso 0.49(4) 1 calc PR C 1
H2A3_6 H 0.0509 -0.4875 0.7078 0.087 Uiso 0.49(4) 1 calc PR C 1
CB_6 C -0.005(4) -0.410(3) 0.7268(16) 0.054(8) Uiso 0.51(4) 1 d PD C 2
HB_6 H 0.0812 -0.3885 0.7352 0.065 Uiso 0.51(4) 1 calc PR C 2
C1B_6 C -0.058(2) -0.452(3) 0.7838(11) 0.062(6) Uiso 0.51(4) 1 d PD C 2
H1B1_6 H 0.0077 -0.4333 0.8212 0.074 Uiso 0.51(4) 1 calc PR C 2
H1B2_6 H -0.1138 -0.5383 0.7703 0.074 Uiso 0.51(4) 1 calc PR C 2
H1B3_6 H -0.1013 -0.4115 0.7963 0.074 Uiso 0.51(4) 1 calc PR C 2
C2B_6 C -0.079(6) -0.503(5) 0.662(2) 0.072(11) Uiso 0.51(4) 1 d PD C 2
H2B1_6 H -0.1645 -0.5463 0.6628 0.087 Uiso 0.51(4) 1 calc PR C 2
H2B2_6 H -0.0499 -0.5592 0.6559 0.087 Uiso 0.51(4) 1 calc PR C 2
H2B3_6 H -0.0712 -0.4636 0.6260 0.087 Uiso 0.51(4) 1 calc PR C 2
O_7 O 0.3180(11) 0.0629(12) 0.8007(6) 0.035(3) Uani 1 1 d . C .
C_7 C 0.428(2) 0.149(2) 0.8493(11) 0.054(6) Uani 1 1 d . . .
H0_7 H 0.4031 0.1430 0.8913 0.065 Uiso 1 1 calc R C .
C1_7 C 0.470(2) 0.271(3) 0.8485(15) 0.070(8) Uani 1 1 d . C .
H1A_7 H 0.5089 0.2887 0.8126 0.084 Uiso 1 1 calc R . .
H1B_7 H 0.5281 0.3224 0.8902 0.084 Uiso 1 1 calc R . .
H1C_7 H 0.4012 0.2839 0.8423 0.084 Uiso 1 1 calc R . .
C2_7 C 0.517(2) 0.112(3) 0.8563(12) 0.066(8) Uani 1 1 d . C .
H2A_7 H 0.4803 0.0314 0.8629 0.080 Uiso 1 1 calc R . .
H2B_7 H 0.5844 0.1672 0.8942 0.080 Uiso 1 1 calc R . .
H2C_7 H 0.5465 0.1135 0.8167 0.080 Uiso 1 1 calc R . .
O_8 O -0.1702(10) -0.2237(13) 0.6417(5) 0.037(3) Uani 1 1 d . . .
C_8 C -0.2938(16) -0.296(2) 0.5974(10) 0.052(7) Uani 1 1 d . C .
H0_8 H -0.2948 -0.2731 0.5546 0.063 Uiso 1 1 calc R . .
C1_8 C -0.3861(18) -0.277(2) 0.6302(11) 0.055(6) Uani 1 1 d . . .
H1A_8 H -0.3630 -0.2678 0.6775 0.066 Uiso 1 1 calc R C .
H1B_8 H -0.4674 -0.3458 0.6114 0.066 Uiso 1 1 calc R . .
H1C_8 H -0.3852 -0.2048 0.6221 0.066 Uiso 1 1 calc R . .
C2_8 C -0.328(2) -0.425(2) 0.5866(13) 0.065(7) Uani 1 1 d . . .
H2A_8 H -0.2734 -0.4386 0.5643 0.077 Uiso 1 1 calc R C .
H2B_8 H -0.4113 -0.4755 0.5595 0.077 Uiso 1 1 calc R . .
H2C_8 H -0.3223 -0.4457 0.6289 0.077 Uiso 1 1 calc R . .
O_9 O -0.1503(11) -0.0501(13) 0.7597(6) 0.036(3) Uani 1 1 d D . .
CA_9 C -0.246(3) -0.060(4) 0.7862(14) 0.033(6) Uiso 0.46(2) 1 d PD C 1
HA_9 H -0.3109 -0.1452 0.7685 0.040 Uiso 0.46(2) 1 calc PR C 1
C1A_9 C -0.214(5) -0.045(5) 0.8600(15) 0.049(7) Uiso 0.46(2) 1 d PD C 1
H1A1_9 H -0.1839 -0.0989 0.8694 0.059 Uiso 0.46(2) 1 calc PR C 1
H1A2_9 H -0.2855 -0.0647 0.8766 0.059 Uiso 0.46(2) 1 calc PR C 1
H1A3_9 H -0.1507 0.0374 0.8814 0.059 Uiso 0.46(2) 1 calc PR C 1
C2A_9 C -0.295(6) 0.007(6) 0.751(3) 0.069(10) Uiso 0.46(2) 1 d PD C 1
H2A1_9 H -0.2276 0.0792 0.7449 0.082 Uiso 0.46(2) 1 calc PR C 1
H2A2_9 H -0.3409 0.0296 0.7763 0.082 Uiso 0.46(2) 1 calc PR C 1
H2A3_9 H -0.3481 -0.0441 0.7076 0.082 Uiso 0.46(2) 1 calc PR C 1
CB_9 C -0.198(3) 0.012(3) 0.7967(14) 0.033(6) Uiso 0.54(2) 1 d PD C 2
HB_9 H -0.1363 0.0622 0.8390 0.040 Uiso 0.54(2) 1 calc PR C 2
C1B_9 C -0.316(3) -0.071(4) 0.813(2) 0.049(7) Uiso 0.54(2) 1 d PD C 2
H1B1_9 H -0.3741 -0.1289 0.7722 0.059 Uiso 0.54(2) 1 calc PR C 2
H1B2_9 H -0.3484 -0.0246 0.8321 0.059 Uiso 0.54(2) 1 calc PR C 2
H1B3_9 H -0.2998 -0.1139 0.8434 0.059 Uiso 0.54(2) 1 calc PR C 2
C2B_9 C -0.229(5) 0.092(5) 0.763(2) 0.069(10) Uiso 0.54(2) 1 d PD C 2
H2B1_9 H -0.1675 0.1756 0.7834 0.082 Uiso 0.54(2) 1 calc PR C 2
H2B2_9 H -0.3081 0.0788 0.7675 0.082 Uiso 0.54(2) 1 calc PR C 2
H2B3_9 H -0.2312 0.0736 0.7165 0.082 Uiso 0.54(2) 1 calc PR C 2
O_10 O -0.1781(13) 0.0324(18) 0.6062(7) 0.053(4) Uani 1 1 d . . .
C_10 C -0.236(3) 0.043(2) 0.5454(16) 0.111(16) Uani 1 1 d D C .
H0_10 H -0.2058 0.0069 0.5135 0.133 Uiso 1 1 calc R D 1
C1_10 C -0.171(2) 0.171(2) 0.5412(14) 0.067(7) Uani 1 1 d D . .
H1A_10 H -0.2046 0.1767 0.4985 0.080 Uiso 1 1 calc R C .
H1B_10 H -0.0846 0.1983 0.5464 0.080 Uiso 1 1 calc R . .
H1C_10 H -0.1805 0.2202 0.5760 0.080 Uiso 1 1 calc R . .
C2A_10 C -0.363(7) -0.060(12) 0.535(7) 0.048(7) Uiso 0.15(6) 1 d PD C 1
H2A1_10 H -0.4041 -0.0372 0.5637 0.058 Uiso 0.15(6) 1 calc PR C 1
H2A2_10 H -0.3598 -0.1295 0.5442 0.058 Uiso 0.15(6) 1 calc PR C 1
H2A3_10 H -0.4074 -0.0802 0.4890 0.058 Uiso 0.15(6) 1 calc PR C 1
C2B_10 C -0.366(2) -0.005(3) 0.5461(13) 0.048(7) Uiso 0.85(6) 1 d PD C 2
H2B1_10 H -0.3721 0.0515 0.5783 0.058 Uiso 0.85(6) 1 calc PR C 2
H2B2_10 H -0.3970 -0.0817 0.5577 0.058 Uiso 0.85(6) 1 calc PR C 2
H2B3_10 H -0.4127 -0.0157 0.5026 0.058 Uiso 0.85(6) 1 calc PR C 2
O_11 O -0.0406(18) -0.3525(15) 0.5376(6) 0.061(5) Uani 1 1 d D . .
CA_11 C -0.091(4) -0.421(3) 0.4707(11) 0.042(7) Uiso 0.49(3) 1 d PD C 1
HA_11 H -0.1484 -0.4015 0.4454 0.050 Uiso 0.49(3) 1 calc PR C 1
C1A_11 C -0.002(8) -0.426(7) 0.434(6) 0.13(2) Uiso 0.49(3) 1 d PD C 1
H1A1_11 H 0.0249 -0.3618 0.4112 0.155 Uiso 0.49(3) 1 calc PR C 1
H1A2_11 H -0.0406 -0.5030 0.4021 0.155 Uiso 0.49(3) 1 calc PR C 1
H1A3_11 H 0.0682 -0.4160 0.4651 0.155 Uiso 0.49(3) 1 calc PR C 1
C2A_11 C -0.152(5) -0.549(4) 0.477(3) 0.074(11) Uiso 0.49(3) 1 d PD C 1
H2A1_11 H -0.1197 -0.5514 0.5214 0.089 Uiso 0.49(3) 1 calc PR C 1
H2A2_11 H -0.1361 -0.5978 0.4450 0.089 Uiso 0.49(3) 1 calc PR C 1
H2A3_11 H -0.2393 -0.5817 0.4694 0.089 Uiso 0.49(3) 1 calc PR C 1
CB_11 C -0.040(4) -0.426(3) 0.4818(15) 0.042(7) Uiso 0.51(3) 1 d PD C 2
HB_11 H -0.0024 -0.4718 0.4965 0.050 Uiso 0.51(3) 1 calc PR C 2
C1B_11 C 0.017(10) -0.366(10) 0.431(5) 0.13(2) Uiso 0.51(3) 1 d PD C 2
H1B1_11 H -0.0302 -0.3337 0.4103 0.155 Uiso 0.51(3) 1 calc PR C 2
H1B2_11 H 0.0174 -0.4252 0.3973 0.155 Uiso 0.51(3) 1 calc PR C 2
H1B3_11 H 0.0996 -0.3018 0.4516 0.155 Uiso 0.51(3) 1 calc PR C 2
C2B_11 C -0.177(4) -0.510(6) 0.454(3) 0.074(11) Uiso 0.51(3) 1 d PD C 2
H2B1_11 H -0.2054 -0.5713 0.4790 0.089 Uiso 0.51(3) 1 calc PR C 2
H2B2_11 H -0.1934 -0.5485 0.4080 0.089 Uiso 0.51(3) 1 calc PR C 2
H2B3_11 H -0.2187 -0.4650 0.4580 0.089 Uiso 0.51(3) 1 calc PR C 2
O_12 O 0.4265(15) 0.2215(18) 0.6592(8) 0.055(4) Uani 1 1 d . . .
C_12 C 0.546(2) 0.270(3) 0.6546(13) 0.062(7) Uani 1 1 d . C .
H0_12 H 0.5846 0.3582 0.6696 0.074 Uiso 1 1 calc R . .
C1_12 C 0.540(2) 0.239(3) 0.5780(12) 0.060(7) Uani 1 1 d . . .
H1A_12 H 0.5849 0.1983 0.5707 0.072 Uiso 1 1 calc R C .
H1B_12 H 0.5756 0.3135 0.5636 0.072 Uiso 1 1 calc R . .
H1C_12 H 0.4554 0.1880 0.5530 0.072 Uiso 1 1 calc R . .
C2_12 C 0.615(3) 0.236(4) 0.6952(14) 0.086(10) Uani 1 1 d . . .
H2A_12 H 0.5903 0.2294 0.7362 0.103 Uiso 1 1 calc R C .
H2B_12 H 0.7009 0.2960 0.7047 0.103 Uiso 1 1 calc R . .
H2C_12 H 0.6021 0.1586 0.6727 0.103 Uiso 1 1 calc R . .
O_13 O 0.2758(18) -0.2039(18) 0.8278(9) 0.067(5) Uani 1 1 d D C .
CA_13 C 0.354(3) -0.248(4) 0.844(2) 0.050(8) Uiso 0.50(3) 1 d PD C 1
HA_13 H 0.3082 -0.3187 0.8051 0.060 Uiso 0.50(3) 1 calc PR C 1
C1A_13 C 0.289(7) -0.319(7) 0.889(3) 0.094(15) Uiso 0.50(3) 1 d PD C 1
H1A1_13 H 0.3344 -0.2764 0.9346 0.112 Uiso 0.50(3) 1 calc PR C 1
H1A2_13 H 0.2813 -0.3975 0.8798 0.112 Uiso 0.50(3) 1 calc PR C 1
H1A3_13 H 0.2082 -0.3279 0.8823 0.112 Uiso 0.50(3) 1 calc PR C 1
C2A_13 C 0.474(5) -0.219(10) 0.828(5) 0.12(2) Uiso 0.50(3) 1 d PD C 1
H2A1_13 H 0.4594 -0.2725 0.7871 0.149 Uiso 0.50(3) 1 calc PR C 1
H2A2_13 H 0.5239 -0.2282 0.8638 0.149 Uiso 0.50(3) 1 calc PR C 1
H2A3_13 H 0.5151 -0.1362 0.8247 0.149 Uiso 0.50(3) 1 calc PR C 1
CB_13 C 0.318(4) -0.259(4) 0.8701(18) 0.050(8) Uiso 0.50(3) 1 d PD C 2
HB_13 H 0.2577 -0.3072 0.8936 0.060 Uiso 0.50(3) 1 calc PR C 2
C1B_13 C 0.437(5) -0.160(5) 0.915(3) 0.094(15) Uiso 0.50(3) 1 d PD C 2
H1B1_13 H 0.4496 -0.0825 0.9089 0.112 Uiso 0.50(3) 1 calc PR C 2
H1B2_13 H 0.5032 -0.1701 0.9050 0.112 Uiso 0.50(3) 1 calc PR C 2
H1B3_13 H 0.4361 -0.1618 0.9608 0.112 Uiso 0.50(3) 1 calc PR C 2
C2B_13 C 0.365(7) -0.327(7) 0.832(4) 0.12(2) Uiso 0.50(3) 1 d PD C 2
H2B1_13 H 0.2985 -0.4063 0.8085 0.149 Uiso 0.50(3) 1 calc PR C 2
H2B2_13 H 0.4247 -0.3344 0.8628 0.149 Uiso 0.50(3) 1 calc PR C 2
H2B3_13 H 0.4042 -0.2835 0.8011 0.149 Uiso 0.50(3) 1 calc PR C 2
O_14 O 0.2475(11) 0.2730(12) 0.6313(6) 0.032(3) Uani 1 1 d . . .
C_14 C 0.219(2) 0.324(2) 0.5870(10) 0.046(5) Uiso 1 1 d . C .
H0_14 H 0.1378 0.2618 0.5580 0.055 Uiso 1 1 calc R . .
C1_14 C 0.306(2) 0.349(2) 0.5450(11) 0.054(6) Uiso 1 1 d . . .
H1A_14 H 0.3683 0.3311 0.5630 0.065 Uiso 1 1 calc R C .
H1B_14 H 0.3449 0.4335 0.5443 0.065 Uiso 1 1 calc R . .
H1C_14 H 0.2634 0.2995 0.5003 0.065 Uiso 1 1 calc R . .
C2_14 C 0.206(3) 0.428(3) 0.6143(16) 0.081(9) Uiso 1 1 d . . .
H2A_14 H 0.1444 0.4034 0.6393 0.098 Uiso 1 1 calc R C .
H2B_14 H 0.1810 0.4573 0.5782 0.098 Uiso 1 1 calc R . .
H2C_14 H 0.2832 0.4923 0.6430 0.098 Uiso 1 1 calc R . .
Eu6 Eu 0.51997(8) 0.67918(8) 0.17008(4) 0.0302(2) Uani 1 1 d . E .
Eu7 Eu 0.33592(8) 0.68646(9) 0.26719(4) 0.0352(2) Uani 1 1 d . . .
Eu8 Eu 0.45938(10) 0.39950(9) 0.19151(4) 0.0395(2) Uani 1 1 d . . .
Eu9 Eu 0.21585(8) 0.44507(9) 0.12621(4) 0.0337(2) Uani 1 1 d . E .
Eu10 Eu 0.27272(10) 0.40967(11) 0.28714(5) 0.0438(3) Uani 1 1 d . E .
O30 O 0.3832(12) 0.5371(12) 0.2211(5) 0.031(3) Uani 1 1 d . E .
O_15 O 0.3108(13) 0.6558(15) 0.1479(6) 0.044(4) Uani 1 1 d D E .
CA_15 C 0.298(4) 0.750(3) 0.130(2) 0.093(12) Uiso 0.62(4) 1 d PD E 1
HA_15 H 0.3574 0.8313 0.1587 0.112 Uiso 0.62(4) 1 calc PR E 1
C1A_15 C 0.302(5) 0.735(6) 0.058(2) 0.087(13) Uiso 0.62(4) 1 d PD E 1
H1A1_15 H 0.3835 0.7523 0.0553 0.105 Uiso 0.62(4) 1 calc PR E 1
H1A2_15 H 0.2839 0.7905 0.0395 0.105 Uiso 0.62(4) 1 calc PR E 1
H1A3_15 H 0.2431 0.6532 0.0335 0.105 Uiso 0.62(4) 1 calc PR E 1
C2A_15 C 0.166(4) 0.719(6) 0.119(3) 0.085(13) Uiso 0.62(4) 1 d PD E 1
H2A1_15 H 0.1198 0.6450 0.1319 0.102 Uiso 0.62(4) 1 calc PR E 1
H2A2_15 H 0.1325 0.7078 0.0723 0.102 Uiso 0.62(4) 1 calc PR E 1
H2A3_15 H 0.1615 0.7836 0.1449 0.102 Uiso 0.62(4) 1 calc PR E 1
CB_15 C 0.292(9) 0.740(6) 0.121(3) 0.093(12) Uiso 0.38(4) 1 d PD E 2
HB_15 H 0.3692 0.7966 0.1109 0.112 Uiso 0.38(4) 1 calc PR E 2
C1B_15 C 0.204(8) 0.654(9) 0.057(4) 0.087(13) Uiso 0.38(4) 1 d PD E 2
H1B1_15 H 0.2481 0.6459 0.0250 0.105 Uiso 0.38(4) 1 calc PR E 2
H1B2_15 H 0.1532 0.6860 0.0390 0.105 Uiso 0.38(4) 1 calc PR E 2
H1B3_15 H 0.1520 0.5766 0.0644 0.105 Uiso 0.38(4) 1 calc PR E 2
C2B_15 C 0.246(9) 0.812(9) 0.157(4) 0.085(13) Uiso 0.38(4) 1 d PD E 2
H2B1_15 H 0.1602 0.7606 0.1533 0.102 Uiso 0.38(4) 1 calc PR E 2
H2B2_15 H 0.2577 0.8781 0.1367 0.102 Uiso 0.38(4) 1 calc PR E 2
H2B3_15 H 0.2912 0.8434 0.2027 0.102 Uiso 0.38(4) 1 calc PR E 2
O_16 O 0.5301(13) 0.8068(12) 0.2629(6) 0.037(3) Uani 1 1 d . E .
C_16 C 0.621(2) 0.929(2) 0.2857(9) 0.043(5) Uani 1 1 d . . .
H0_16 H 0.6937 0.9428 0.2695 0.051 Uiso 1 1 calc R E .
C1_16 C 0.578(3) 1.007(3) 0.2654(14) 0.066(7) Uani 1 1 d . E .
H1A_16 H 0.5216 0.9679 0.2219 0.079 Uiso 1 1 calc R . .
H1B_16 H 0.6470 1.0821 0.2637 0.079 Uiso 1 1 calc R . .
H1C_16 H 0.5371 1.0236 0.2969 0.079 Uiso 1 1 calc R . .
C2_16 C 0.653(2) 0.956(3) 0.3581(11) 0.068(8) Uani 1 1 d . E .
H2A_16 H 0.5842 0.9527 0.3739 0.082 Uiso 1 1 calc R . .
H2B_16 H 0.7231 1.0367 0.3757 0.082 Uiso 1 1 calc R . .
H2C_16 H 0.6715 0.8983 0.3727 0.082 Uiso 1 1 calc R . .
O_17 O 0.1572(12) 0.4857(13) 0.2238(5) 0.037(3) Uani 1 1 d . E .
C_17 C 0.043(3) 0.454(3) 0.232(2) 0.077(9) Uani 1 1 d . . .
H0_17 H 0.0500 0.4633 0.2804 0.092 Uiso 1 1 calc R E .
C1_17 C -0.053(3) 0.325(3) 0.1993(17) 0.096(14) Uani 1 1 d . E .
H1A_17 H -0.0627 0.3110 0.1519 0.115 Uiso 1 1 calc R . .
H1B_17 H -0.1299 0.3086 0.2090 0.115 Uiso 1 1 calc R . .
H1C_17 H -0.0283 0.2717 0.2159 0.115 Uiso 1 1 calc R . .
C2_17 C -0.006(4) 0.536(4) 0.211(2) 0.111(13) Uiso 1 1 d . E .
H2A_17 H 0.0620 0.6175 0.2192 0.133 Uiso 1 1 calc R . .
H2B_17 H -0.0631 0.5355 0.2358 0.133 Uiso 1 1 calc R . .
H2C_17 H -0.0461 0.5062 0.1639 0.133 Uiso 1 1 calc R . .
O_18 O 0.3987(13) 0.4764(12) 0.0958(5) 0.036(3) Uani 1 1 d . E .
C_18 C 0.412(2) 0.449(3) 0.0311(10) 0.070(9) Uani 1 1 d . . .
H0_18 H 0.4975 0.4691 0.0349 0.084 Uiso 1 1 calc R E .
C1_18 C 0.328(3) 0.310(3) 0.0050(10) 0.086(11) Uani 1 1 d . E .
H1A_18 H 0.2436 0.2895 -0.0048 0.103 Uiso 1 1 calc R . .
H1B_18 H 0.3429 0.2712 0.0384 0.103 Uiso 1 1 calc R . .
H1C_18 H 0.3466 0.2833 -0.0349 0.103 Uiso 1 1 calc R . .
C2_18 C 0.386(2) 0.502(3) -0.0116(11) 0.068(8) Uani 1 1 d . E .
H2A_18 H 0.3010 0.4812 -0.0177 0.082 Uiso 1 1 calc R . .
H2B_18 H 0.3988 0.4764 -0.0536 0.082 Uiso 1 1 calc R . .
H2C_18 H 0.4378 0.5889 0.0047 0.082 Uiso 1 1 calc R . .
O_19 O 0.4308(14) 0.3766(16) 0.2974(7) 0.049(4) Uani 1 1 d . E .
C_19 C 0.495(3) 0.352(3) 0.3508(12) 0.068(8) Uani 1 1 d . . .
H0_19 H 0.5698 0.4273 0.3772 0.082 Uiso 1 1 calc R E .
C1_19 C 0.528(3) 0.264(3) 0.3192(13) 0.078(10) Uani 1 1 d . E .
H1A_19 H 0.5527 0.2304 0.3526 0.093 Uiso 1 1 calc R . .
H1B_19 H 0.5944 0.3050 0.2992 0.093 Uiso 1 1 calc R . .
H1C_19 H 0.4575 0.1999 0.2855 0.093 Uiso 1 1 calc R . .
C2_19 C 0.423(3) 0.299(3) 0.3900(16) 0.083(9) Uiso 1 1 d . E .
H2A_19 H 0.4021 0.3543 0.4124 0.099 Uiso 1 1 calc R . .
H2B_19 H 0.4664 0.2775 0.4225 0.099 Uiso 1 1 calc R . .
H2C_19 H 0.3495 0.2270 0.3632 0.099 Uiso 1 1 calc R . .
O_20 O 0.2283(14) 0.2957(14) 0.1744(7) 0.050(4) Uani 1 1 d D E .
C_20 C 0.153(3) 0.172(2) 0.1656(16) 0.124(19) Uani 1 1 d D . .
H0_20 H 0.1223 0.1594 0.2056 0.149 Uiso 1 1 calc R E 1
C1A_20 C 0.044(5) 0.117(6) 0.107(3) 0.057(9) Uiso 0.39(4) 1 d PD E 1
H1A1_20 H 0.0005 0.1612 0.1107 0.068 Uiso 0.39(4) 1 calc PR E 1
H1A2_20 H -0.0101 0.0337 0.1056 0.068 Uiso 0.39(4) 1 calc PR E 1
H1A3_20 H 0.0711 0.1225 0.0664 0.068 Uiso 0.39(4) 1 calc PR E 1
C2A_20 C 0.239(8) 0.123(9) 0.165(5) 0.096(15) Uiso 0.39(4) 1 d PD E 1
H2A1_20 H 0.3128 0.1801 0.1551 0.115 Uiso 0.39(4) 1 calc PR E 1
H2A2_20 H 0.1995 0.0472 0.1316 0.115 Uiso 0.39(4) 1 calc PR E 1
H2A3_20 H 0.2593 0.1091 0.2080 0.115 Uiso 0.39(4) 1 calc PR E 1
C1B_20 C 0.089(4) 0.114(4) 0.0941(15) 0.057(9) Uiso 0.61(4) 1 d PD E 2
H1B1_20 H 0.0434 0.1517 0.0789 0.068 Uiso 0.61(4) 1 calc PR E 2
H1B2_20 H 0.0336 0.0291 0.0885 0.068 Uiso 0.61(4) 1 calc PR E 2
H1B3_20 H 0.1486 0.1248 0.0687 0.068 Uiso 0.61(4) 1 calc PR E 2
C2B_20 C 0.185(6) 0.100(6) 0.206(3) 0.096(15) Uiso 0.61(4) 1 d PD E 2
H2B1_20 H 0.2715 0.1289 0.2142 0.115 Uiso 0.61(4) 1 calc PR E 2
H2B2_20 H 0.1392 0.0159 0.1827 0.115 Uiso 0.61(4) 1 calc PR E 2
H2B3_20 H 0.1641 0.1095 0.2482 0.115 Uiso 0.61(4) 1 calc PR E 2
O_21 O 0.3427(16) 0.5933(13) 0.3514(6) 0.049(4) Uani 1 1 d . E .
C_21 C 0.411(2) 0.670(3) 0.4137(11) 0.078(10) Uani 1 1 d D E .
H0_21 H 0.4326 0.7515 0.4092 0.094 Uiso 1 1 calc R F 1
C1_21 C 0.330(4) 0.642(4) 0.4593(15) 0.116(16) Uani 1 1 d D . .
H1A_21 H 0.2715 0.6680 0.4478 0.139 Uiso 1 1 calc R E .
H1B_21 H 0.3781 0.6840 0.5045 0.139 Uiso 1 1 calc R . .
H1C_21 H 0.2865 0.5560 0.4556 0.139 Uiso 1 1 calc R . .
C2A_21 C 0.530(3) 0.673(4) 0.4327(17) 0.059(9) Uiso 0.75(5) 1 d PD E 1
H2A1_21 H 0.5145 0.5929 0.4330 0.071 Uiso 0.75(5) 1 calc PR E 1
H2A2_21 H 0.5748 0.7263 0.4764 0.071 Uiso 0.75(5) 1 calc PR E 1
H2A3_21 H 0.5767 0.7030 0.4010 0.071 Uiso 0.75(5) 1 calc PR E 1
C2B_21 C 0.528(6) 0.696(10) 0.395(5) 0.059(9) Uiso 0.25(5) 1 d PD E 2
H2B1_21 H 0.5660 0.6587 0.4187 0.071 Uiso 0.25(5) 1 calc PR E 2
H2B2_21 H 0.5835 0.7824 0.4061 0.071 Uiso 0.25(5) 1 calc PR E 2
H2B3_21 H 0.5107 0.6640 0.3477 0.071 Uiso 0.25(5) 1 calc PR E 2
O_22 O 0.6095(16) 0.8000(14) 0.1143(6) 0.056(5) Uani 1 1 d . . .
C_22 C 0.658(2) 0.893(2) 0.0829(12) 0.082(11) Uani 1 1 d D E .
H0_22 H 0.5862 0.8953 0.0602 0.098 Uiso 1 1 calc R G 1
C1_22 C 0.701(4) 0.853(3) 0.0270(15) 0.108(15) Uani 1 1 d D . .
H1A_22 H 0.7587 0.8289 0.0440 0.130 Uiso 1 1 calc R E .
H1B_22 H 0.7409 0.9189 0.0065 0.130 Uiso 1 1 calc R . .
H1C_22 H 0.6320 0.7854 -0.0057 0.130 Uiso 1 1 calc R . .
C2A_22 C 0.746(4) 1.023(3) 0.120(2) 0.051(8) Uiso 0.54(7) 1 d PD E 1
H2A1_22 H 0.7629 1.0279 0.1673 0.061 Uiso 0.54(7) 1 calc PR E 1
H2A2_22 H 0.7110 1.0719 0.1108 0.061 Uiso 0.54(7) 1 calc PR E 1
H2A3_22 H 0.8220 1.0513 0.1066 0.061 Uiso 0.54(7) 1 calc PR E 1
C2B_22 C 0.775(4) 0.994(5) 0.131(2) 0.051(8) Uiso 0.46(7) 1 d PD E 2
H2B1_22 H 0.7903 0.9683 0.1702 0.061 Uiso 0.46(7) 1 calc PR E 2
H2B2_22 H 0.7661 1.0641 0.1423 0.061 Uiso 0.46(7) 1 calc PR E 2
H2B3_22 H 0.8419 1.0141 0.1101 0.061 Uiso 0.46(7) 1 calc PR E 2
O_23 O 0.0724(16) 0.3626(17) 0.0396(7) 0.070(6) Uani 1 1 d . . .
C_23 C -0.015(2) 0.298(4) -0.0207(12) 0.091(12) Uani 1 1 d . E .
H0_23 H 0.0056 0.2400 -0.0433 0.109 Uiso 1 1 calc R . .
C1_23 C -0.008(3) 0.383(4) -0.0633(14) 0.096(12) Uani 1 1 d . . .
H1A_23 H -0.0783 0.3430 -0.1009 0.115 Uiso 1 1 calc R E .
H1B_23 H 0.0660 0.4098 -0.0789 0.115 Uiso 1 1 calc R . .
H1C_23 H -0.0056 0.4526 -0.0375 0.115 Uiso 1 1 calc R . .
C2_23 C -0.134(3) 0.229(5) -0.0078(19) 0.13(2) Uani 1 1 d . . .
H2A_23 H -0.1251 0.1983 0.0308 0.159 Uiso 1 1 calc R E .
H2B_23 H -0.1880 0.1620 -0.0458 0.159 Uiso 1 1 calc R . .
H2C_23 H -0.1681 0.2805 0.0002 0.159 Uiso 1 1 calc R . .
O_24 O 0.2865(17) 0.8067(19) 0.3060(8) 0.069(6) Uani 1 1 d . E .
C_24 C 0.266(4) 0.904(4) 0.331(2) 0.117(18) Uani 1 1 d . . .
H0_24 H 0.3049 0.9654 0.3065 0.140 Uiso 1 1 calc R E .
C1_24 C 0.335(3) 0.961(3) 0.4002(12) 0.072(8) Uani 1 1 d . E .
H1A_24 H 0.2949 0.9084 0.4278 0.086 Uiso 1 1 calc R . .
H1B_24 H 0.3391 1.0371 0.4137 0.086 Uiso 1 1 calc R . .
H1C_24 H 0.4170 0.9737 0.4050 0.086 Uiso 1 1 calc R . .
C2_24 C 0.142(6) 0.866(6) 0.313(3) 0.19(3) Uani 1 1 d . E .
H2A_24 H 0.1069 0.8170 0.2680 0.224 Uiso 1 1 calc R . .
H2B_24 H 0.1322 0.9360 0.3161 0.224 Uiso 1 1 calc R . .
H2C_24 H 0.1015 0.8195 0.3426 0.224 Uiso 1 1 calc R . .
O_25 O 0.148(2) 0.292(2) 0.3313(11) 0.080(6) Uani 1 1 d D . .
CA_25 C 0.083(3) 0.222(3) 0.3722(15) 0.072(10) Uiso 0.67(5) 1 d PD E 1
HA_25 H 0.1390 0.2140 0.4063 0.086 Uiso 0.67(5) 1 calc PR E 1
C1A_25 C 0.011(6) 0.268(7) 0.403(3) 0.086(13) Uiso 0.67(5) 1 d PD E 1
H1A1_25 H 0.0663 0.3424 0.4368 0.104 Uiso 0.67(5) 1 calc PR E 1
H1A2_25 H -0.0427 0.2086 0.4235 0.104 Uiso 0.67(5) 1 calc PR E 1
H1A3_25 H -0.0369 0.2832 0.3697 0.104 Uiso 0.67(5) 1 calc PR E 1
C2A_25 C -0.005(3) 0.102(3) 0.3237(15) 0.082(9) Uiso 0.67(5) 1 d PD E 1
H2A1_25 H -0.0623 0.1113 0.2925 0.098 Uiso 0.67(5) 1 calc PR E 1
H2A2_25 H -0.0496 0.0441 0.3475 0.098 Uiso 0.67(5) 1 calc PR E 1
H2A3_25 H 0.0394 0.0746 0.3001 0.098 Uiso 0.67(5) 1 calc PR E 1
CB_25 C 0.031(4) 0.233(3) 0.343(4) 0.072(10) Uiso 0.33(5) 1 d PD E 2
HB_25 H -0.0175 0.2373 0.3037 0.086 Uiso 0.33(5) 1 calc PR E 2
C1B_25 C -0.009(14) 0.286(14) 0.396(5) 0.086(13) Uiso 0.33(5) 1 d PD E 2
H1B1_25 H 0.0590 0.3632 0.4221 0.104 Uiso 0.33(5) 1 calc PR E 2
H1B2_25 H -0.0379 0.2320 0.4247 0.104 Uiso 0.33(5) 1 calc PR E 2
H1B3_25 H -0.0748 0.2973 0.3754 0.104 Uiso 0.33(5) 1 calc PR E 2
C2B_25 C -0.005(3) 0.102(3) 0.3237(15) 0.082(9) Uiso 0.33(5) 1 d PD E 2
H2B1_25 H -0.0720 0.0620 0.2841 0.098 Uiso 0.33(5) 1 calc PR E 2
H2B2_25 H -0.0310 0.0646 0.3592 0.098 Uiso 0.33(5) 1 calc PR E 2
H2B3_25 H 0.0639 0.0962 0.3152 0.098 Uiso 0.33(5) 1 calc PR E 2
O_26 O 0.6361(14) 0.5921(16) 0.2025(6) 0.051(4) Uani 1 1 d D E .
CA_26 C 0.726(5) 0.634(5) 0.2628(19) 0.094(15) Uiso 0.53(5) 1 d PD E 1
HA_26 H 0.7837 0.6031 0.2631 0.113 Uiso 0.53(5) 1 calc PR E 1
C1A_26 C 0.785(6) 0.768(5) 0.289(3) 0.081(13) Uiso 0.53(5) 1 d PD E 1
H1A1_26 H 0.8663 0.8082 0.2825 0.097 Uiso 0.53(5) 1 calc PR E 1
H1A2_26 H 0.7891 0.7862 0.3360 0.097 Uiso 0.53(5) 1 calc PR E 1
H1A3_26 H 0.7361 0.7965 0.2658 0.097 Uiso 0.53(5) 1 calc PR E 1
C2A_26 C 0.645(10) 0.596(8) 0.309(5) 0.17(4) Uiso 0.53(5) 1 d PD E 1
H2A1_26 H 0.6519 0.6662 0.3367 0.206 Uiso 0.53(5) 1 calc PR E 1
H2A2_26 H 0.6705 0.5543 0.3374 0.206 Uiso 0.53(5) 1 calc PR E 1
H2A3_26 H 0.5614 0.5421 0.2842 0.206 Uiso 0.53(5) 1 calc PR E 1
CB_26 C 0.755(4) 0.664(5) 0.246(3) 0.094(15) Uiso 0.47(5) 1 d PD E 2
HB_26 H 0.8106 0.6344 0.2368 0.113 Uiso 0.47(5) 1 calc PR E 2
C1B_26 C 0.813(7) 0.799(6) 0.256(4) 0.081(13) Uiso 0.47(5) 1 d PD E 2
H1B1_26 H 0.8081 0.8187 0.2137 0.097 Uiso 0.47(5) 1 calc PR E 2
H1B2_26 H 0.8974 0.8373 0.2805 0.097 Uiso 0.47(5) 1 calc PR E 2
H1B3_26 H 0.7697 0.8267 0.2812 0.097 Uiso 0.47(5) 1 calc PR E 2
C2B_26 C 0.728(14) 0.656(10) 0.312(5) 0.17(4) Uiso 0.47(5) 1 d PD E 2
H2B1_26 H 0.6430 0.6297 0.3087 0.206 Uiso 0.47(5) 1 calc PR E 2
H2B2_26 H 0.7787 0.7341 0.3433 0.206 Uiso 0.47(5) 1 calc PR E 2
H2B3_26 H 0.7466 0.5981 0.3282 0.206 Uiso 0.47(5) 1 calc PR E 2
OA_27 O 0.569(2) 0.314(2) 0.1283(12) 0.057(5) Uiso 0.70(2) 1 d PD E 1
CA_27 C 0.585(4) 0.213(3) 0.1182(18) 0.073(11) Uiso 0.70(2) 1 d PD E 1
HA_27 H 0.6531 0.2237 0.1524 0.087 Uiso 0.70(2) 1 calc PR E 1
C1A_27 C 0.465(3) 0.103(4) 0.116(2) 0.073(10) Uiso 0.70(2) 1 d PD E 1
H1A1_27 H 0.4342 0.1189 0.1527 0.088 Uiso 0.70(2) 1 calc PR E 1
H1A2_27 H 0.4779 0.0356 0.1177 0.088 Uiso 0.70(2) 1 calc PR E 1
H1A3_27 H 0.4059 0.0832 0.0745 0.088 Uiso 0.70(2) 1 calc PR E 1
C2A_27 C 0.598(5) 0.185(5) 0.0494(18) 0.083(13) Uiso 0.70(2) 1 d PD E 1
H2A1_27 H 0.6003 0.2460 0.0273 0.099 Uiso 0.70(2) 1 calc PR E 1
H2A2_27 H 0.5288 0.1068 0.0248 0.099 Uiso 0.70(2) 1 calc PR E 1
H2A3_27 H 0.6726 0.1824 0.0517 0.099 Uiso 0.70(2) 1 calc PR E 1
OB_27 O 0.485(5) 0.260(5) 0.149(3) 0.057(5) Uiso 0.30(2) 1 d PD E 2
CB_27 C 0.501(10) 0.170(7) 0.115(4) 0.073(11) Uiso 0.30(2) 1 d PD E 2
HB_27 H 0.5870 0.2051 0.1406 0.087 Uiso 0.30(2) 1 calc PR E 2
C1B_27 C 0.447(9) 0.101(6) 0.165(4) 0.073(10) Uiso 0.30(2) 1 d PD E 2
H1B1_27 H 0.5008 0.1433 0.2088 0.088 Uiso 0.30(2) 1 calc PR E 2
H1B2_27 H 0.4356 0.0212 0.1533 0.088 Uiso 0.30(2) 1 calc PR E 2
H1B3_27 H 0.3681 0.0949 0.1644 0.088 Uiso 0.30(2) 1 calc PR E 2
C2B_27 C 0.528(11) 0.165(11) 0.049(4) 0.083(13) Uiso 0.30(2) 1 d PD E 2
H2B1_27 H 0.4571 0.1469 0.0152 0.099 Uiso 0.30(2) 1 calc PR E 2
H2B2_27 H 0.5485 0.1022 0.0386 0.099 Uiso 0.30(2) 1 calc PR E 2
H2B3_27 H 0.5966 0.2417 0.0487 0.099 Uiso 0.30(2) 1 calc PR E 2
O_28 O 0.722(3) 0.534(3) 0.1082(18) 0.137(12) Uiso 1 1 d . . .
C_28 C 0.777(4) 0.582(4) 0.0571(19) 0.093(10) Uiso 1 1 d . . .
H0_28 H 0.7161 0.5928 0.0285 0.111 Uiso 1 1 calc R . .
C1_28 C 0.887(5) 0.719(5) 0.095(3) 0.134(17) Uiso 1 1 d . . .
H1A_28 H 0.8750 0.7406 0.1385 0.161 Uiso 1 1 calc R . .
H1B_28 H 0.8859 0.7743 0.0697 0.161 Uiso 1 1 calc R . .
H1C_28 H 0.9647 0.7216 0.1011 0.161 Uiso 1 1 calc R . .
C2_28 C 0.810(4) 0.516(4) 0.013(2) 0.099(11) Uiso 1 1 d . . .
H2A_28 H 0.7622 0.4310 0.0122 0.119 Uiso 1 1 calc R . .
H2B_28 H 0.8958 0.5435 0.0286 0.119 Uiso 1 1 calc R . .
H2C_28 H 0.7930 0.5274 -0.0306 0.119 Uiso 1 1 calc R . .

loop_
_atom_site_aniso_label
_atom_site_aniso_U_11
_atom_site_aniso_U_22
_atom_site_aniso_U_33
_atom_site_aniso_U_23
_atom_site_aniso_U_13
_atom_site_aniso_U_12
Eu1 0.0216(4) 0.0245(5) 0.0265(4) 0.0071(3) 0.0092(3) 0.0109(3)
Eu2 0.0250(4) 0.0364(5) 0.0228(3) 0.0106(3) 0.0089(3) 0.0183(4)
Eu3 0.0282(4) 0.0311(5) 0.0303(4) 0.0117(3) 0.0054(3) 0.0182(4)
Eu4 0.0237(4) 0.0468(6) 0.0244(4) 0.0174(3) 0.0091(3) 0.0102(4)
Eu5 0.0312(4) 0.0236(5) 0.0240(4) 0.0049(3) 0.0082(3) 0.0105(4)
O29 0.022(5) 0.032(7) 0.012(4) 0.014(4) 0.013(4) 0.017(5)
O_1 0.025(6) 0.025(7) 0.044(7) 0.020(5) 0.015(5) -0.006(5)
C_1 0.030(9) 0.047(12) 0.025(8) 0.014(7) 0.019(6) 0.007(8)
C1_1 0.040(11) 0.10(2) 0.030(9) 0.020(10) 0.021(8) 0.025(12)
C2_1 0.041(12) 0.057(16) 0.041(11) 0.002(9) 0.006(8) 0.012(11)
O_2 0.050(8) 0.058(9) 0.017(5) 0.002(5) 0.011(5) 0.037(7)
C_2 0.041(13) 0.017(13) 0.14(3) 0.026(12) 0.041(14) 0.023(10)
C1_2 0.075(17) 0.10(2) 0.046(12) -0.001(12) 0.019(11) 0.070(18)
C2_2 0.13(3) 0.07(2) 0.10(2) 0.042(18) 0.09(2) 0.05(2)
O_3 0.043(7) 0.026(7) 0.019(5) 0.001(4) 0.002(4) 0.016(6)
C_3 0.066(14) 0.027(11) 0.029(8) 0.003(7) 0.019(8) 0.018(10)
C1_3 0.045(12) 0.036(13) 0.037(10) 0.005(8) -0.008(8) 0.014(10)
O_4 0.023(6) 0.060(10) 0.015(5) -0.001(5) -0.001(4) 0.020(6)
C_4 0.068(16) 0.12(2) 0.020(9) 0.033(11) 0.018(9) 0.048(16)
C1_4 0.08(2) 0.09(3) 0.048(14) -0.024(15) 0.007(14) 0.014(19)
C2_4 0.24(8) 0.50(18) 0.03(2) 0.02(5) -0.02(3) -0.09(9)
O_5 0.027(6) 0.018(6) 0.022(5) 0.007(4) 0.012(4) 0.006(5)
C_5 0.034(10) 0.051(13) 0.020(7) 0.011(7) 0.018(6) 0.025(9)
C1_5 0.059(13) 0.063(15) 0.034(9) 0.017(9) 0.037(9) 0.027(12)
C2_5 0.065(14) 0.041(13) 0.020(8) 0.007(7) -0.009(8) 0.009(11)
O_6 0.042(7) 0.020(7) 0.028(6) 0.009(4) 0.006(5) 0.004(6)
O_7 0.024(6) 0.035(8) 0.031(6) 0.009(5) 0.000(5) 0.007(6)
C_7 0.033(11) 0.056(16) 0.040(11) -0.004(9) -0.014(8) 0.008(11)
C1_7 0.018(10) 0.061(19) 0.094(19) 0.016(13) 0.012(10) -0.007(11)
C2_7 0.065(16) 0.052(17) 0.046(12) 0.008(10) 0.000(10) 0.006(13)
O_8 0.019(6) 0.044(9) 0.025(5) 0.011(5) -0.004(4) 0.000(6)
C_8 0.009(8) 0.076(18) 0.048(11) 0.027(11) -0.001(7) 0.002(9)
C1_8 0.025(10) 0.050(15) 0.054(12) 0.004(10) -0.021(8) 0.002(10)
C2_8 0.037(12) 0.052(17) 0.069(16) 0.009(12) -0.011(10) 0.004(11)
O_9 0.032(7) 0.055(9) 0.034(6) 0.018(5) 0.022(5) 0.027(7)
O_10 0.038(8) 0.103(15) 0.046(8) 0.037(8) 0.018(6) 0.051(9)
C_10 0.22(5) 0.05(2) 0.08(2) 0.006(15) 0.04(3) 0.08(3)
C1_10 0.057(15) 0.06(2) 0.075(17) 0.034(13) 0.004(12) 0.025(14)
O_11 0.109(15) 0.043(10) 0.030(7) -0.003(6) 0.014(8) 0.043(10)
O_12 0.044(9) 0.080(13) 0.056(9) 0.040(8) 0.027(7) 0.032(9)
C_12 0.032(11) 0.09(2) 0.069(15) 0.035(14) 0.026(10) 0.029(13)
C1_12 0.054(14) 0.068(19) 0.056(13) 0.035(12) 0.010(10) 0.024(13)
C2_12 0.10(3) 0.12(3) 0.059(16) 0.014(16) 0.025(16) 0.07(2)
O_13 0.072(12) 0.055(13) 0.073(11) 0.015(8) -0.009(9) 0.040(10)
O_14 0.031(6) 0.033(8) 0.042(6) 0.014(5) 0.016(5) 0.021(6)
Eu6 0.0316(4) 0.0306(5) 0.0228(4) 0.0053(3) 0.0039(3) 0.0127(4)
Eu7 0.0386(5) 0.0401(6) 0.0259(4) -0.0014(3) 0.0049(3) 0.0225(4)
Eu8 0.0568(6) 0.0402(6) 0.0297(4) 0.0092(4) 0.0098(4) 0.0310(5)
Eu9 0.0345(5) 0.0368(6) 0.0213(4) -0.0010(3) -0.0013(3) 0.0160(4)
Eu10 0.0546(6) 0.0553(7) 0.0347(5) 0.0209(4) 0.0179(4) 0.0334(6)
O30 0.046(7) 0.029(7) 0.012(5) -0.005(4) -0.008(4) 0.022(6)
O_15 0.049(8) 0.066(11) 0.029(6) 0.003(6) 0.001(5) 0.043(8)
O_16 0.047(8) 0.023(7) 0.032(6) -0.002(5) 0.004(5) 0.015(6)
C_16 0.050(12) 0.041(13) 0.033(9) 0.003(8) 0.015(8) 0.020(10)
C1_16 0.066(17) 0.046(17) 0.072(16) -0.001(11) 0.017(12) 0.024(13)
C2_16 0.046(13) 0.08(2) 0.038(11) -0.006(11) -0.005(9) 0.013(13)
O_17 0.038(7) 0.051(9) 0.019(5) 0.000(5) 0.005(5) 0.022(7)
C_17 0.058(17) 0.052(19) 0.15(3) 0.031(17) 0.056(18) 0.038(15)
C1_17 0.041(14) 0.11(3) 0.10(2) -0.03(2) 0.027(14) 0.020(17)
O_18 0.058(8) 0.032(8) 0.014(5) -0.005(4) 0.004(5) 0.023(6)
C_18 0.038(12) 0.14(3) 0.028(10) 0.003(12) 0.020(8) 0.046(15)
C1_18 0.12(3) 0.14(3) 0.023(10) -0.023(13) -0.004(12) 0.10(2)
C2_18 0.060(15) 0.058(17) 0.038(11) 0.008(10) 0.016(10) -0.008(12)
O_19 0.056(9) 0.062(11) 0.047(8) 0.032(7) 0.015(6) 0.039(9)
C_19 0.09(2) 0.11(3) 0.045(12) 0.028(13) 0.010(12) 0.08(2)
C1_19 0.11(2) 0.10(3) 0.054(14) 0.007(14) 0.015(14) 0.09(2)
O_20 0.053(9) 0.045(10) 0.049(8) 0.013(6) 0.007(6) 0.025(8)
C_20 0.09(3) 0.05(2) 0.13(3) 0.03(2) -0.02(2) -0.03(2)
O_21 0.079(11) 0.030(9) 0.034(7) -0.001(5) 0.007(6) 0.029(8)
C_21 0.082(19) 0.11(3) 0.034(11) 0.042(14) 0.014(11) 0.040(19)
C1_21 0.18(4) 0.10(3) 0.044(15) 0.022(16) 0.04(2) 0.05(3)
O_22 0.068(11) 0.038(9) 0.027(6) 0.008(5) 0.004(6) 0.002(8)
C_22 0.057(16) 0.06(2) 0.073(17) 0.028(14) 0.015(12) -0.014(14)
C1_22 0.13(3) 0.07(2) 0.059(18) -0.015(15) 0.011(19) 0.01(2)
O_23 0.059(11) 0.060(12) 0.036(8) -0.007(7) -0.029(7) 0.005(9)
C_23 0.042(14) 0.13(3) 0.035(12) -0.016(14) -0.018(10) 0.008(16)
C1_23 0.069(19) 0.14(3) 0.048(14) 0.027(17) -0.015(13) 0.03(2)
C2_23 0.06(2) 0.21(6) 0.09(2) 0.00(3) -0.015(17) 0.06(3)
O_24 0.063(11) 0.078(14) 0.061(10) -0.023(9) 0.001(8) 0.047(11)
C_24 0.13(3) 0.13(4) 0.10(3) -0.04(2) -0.03(2) 0.10(3)
C1_24 0.079(19) 0.09(2) 0.051(13) -0.005(13) 0.020(12) 0.050(18)
C2_24 0.21(6) 0.26(8) 0.15(4) -0.01(4) -0.05(4) 0.21(7)
O_25 0.088(15) 0.070(16) 0.098(15) 0.042(11) 0.041(12) 0.040(13)
O_26 0.050(9) 0.068(12) 0.032(7) 0.000(6) -0.001(6) 0.034(8)

loop_
_atom_type_symbol
_atom_type_description
_atom_type_scat_dispersion_real
_atom_type_scat_dispersion_imag
_atom_type_scat_source
C C .0033 .0016 'International Tables Vol C Tables 4.2.6.8 and 6.1.1.4'
H H .0000 .0000 'International Tables Vol C Tables 4.2.6.8 and 6.1.1.4'
O O .0106 .0060 'International Tables Vol C Tables 4.2.6.8 and 6.1.1.4'
Eu Eu -.1578 3.6682 'International Tables Vol C Tables 4.2.6.8 and 6.1.1.4'

loop_
_geom_angle_atom_site_label_1
_geom_angle_atom_site_label_2
_geom_angle_atom_site_label_3
_geom_angle
_geom_angle_site_symmetry_1
_geom_angle_site_symmetry_3
_geom_angle_publ_flag
O_7 Eu1 O_3 107.1(4) . . yes
O_7 Eu1 O_12 104.7(5) . . yes
O_3 Eu1 O_12 111.1(5) . . yes
O_7 Eu1 O_2 73.7(4) . . yes
O_3 Eu1 O_2 136.7(4) . . yes
O_12 Eu1 O_2 110.4(5) . . yes
O_7 Eu1 O29 75.6(4) . . yes
O_3 Eu1 O29 75.5(4) . . ?
O_12 Eu1 O29 172.7(5) . . ?
O_2 Eu1 O29 62.5(4) . . yes
O_7 Eu1 O_5 137.0(4) . . yes
O_3 Eu1 O_5 75.9(4) . . yes
O_12 Eu1 O_5 114.2(4) . . yes
O_2 Eu1 O_5 76.1(4) . . yes
O29 Eu1 O_5 63.4(3) . . yes
O_7 Eu1 O_14 138.9(4) . . yes
O_3 Eu1 O_14 57.2(4) . . yes
O_12 Eu1 O_14 58.5(5) . . ?
O_2 Eu1 O_14 145.5(3) . . ?
O29 Eu1 O_14 126.0(3) . . ?
O_5 Eu1 O_14 79.9(4) . . ?
O_7 Eu1 Eu3 39.6(3) . . ?
O_3 Eu1 Eu3 108.6(3) . . ?
O_12 Eu1 Eu3 133.7(4) . . ?
O_2 Eu1 Eu3 44.6(2) . . ?
O29 Eu1 Eu3 43.0(2) . . ?
O_5 Eu1 Eu3 97.8(2) . . ?
O_14 Eu1 Eu3 165.8(2) . . ?
O_7 Eu1 Eu2 110.0(3) . . ?
O_3 Eu1 Eu2 41.1(3) . . ?
O_12 Eu1 Eu2 140.7(4) . . ?
O_2 Eu1 Eu2 96.7(3) . . ?
O29 Eu1 Eu2 43.0(2) . . ?
O_5 Eu1 Eu2 44.8(2) . . ?
O_14 Eu1 Eu2 83.0(2) . . ?
Eu3 Eu1 Eu2 85.57(3) . . ?
O_7 Eu1 Eu5 98.7(3) . . ?
O_3 Eu1 Eu5 100.2(3) . . ?
O_12 Eu1 Eu5 132.6(4) . . ?
O_2 Eu1 Eu5 39.6(3) . . ?
O29 Eu1 Eu5 40.9(2) . . ?
O_5 Eu1 Eu5 40.6(3) . . ?
O_14 Eu1 Eu5 120.5(3) . . ?
Eu3 Eu1 Eu5 59.27(3) . . ?
Eu2 Eu1 Eu5 59.19(3) . . ?
O_10 Eu2 O_3 105.4(6) . . ?
O_10 Eu2 O_9 109.5(5) . . ?
O_3 Eu2 O_9 108.5(4) . . ?
O_10 Eu2 O29 163.0(6) . . ?
O_3 Eu2 O29 84.2(4) . . ?
O_9 Eu2 O29 79.8(4) . . ?
O_10 Eu2 O_5 97.9(5) . . ?
O_3 Eu2 O_5 82.9(4) . . ?
O_9 Eu2 O_5 145.4(4) . . ?
O29 Eu2 O_5 68.8(3) . . ?
O_10 Eu2 O_8 101.7(6) . . ?
O_3 Eu2 O_8 147.8(4) . . ?
O_9 Eu2 O_8 77.9(5) . . ?
O29 Eu2 O_8 65.6(4) . . ?
O_5 Eu2 O_8 76.3(4) . . ?
O_10 Eu2 Eu4 133.9(5) . . ?
O_3 Eu2 Eu4 117.5(3) . . ?
O_9 Eu2 Eu4 42.5(3) . . ?
O29 Eu2 Eu4 45.3(2) . . ?
O_5 Eu2 Eu4 103.1(3) . . ?
O_8 Eu2 Eu4 46.7(3) . . ?
O_10 Eu2 Eu1 130.4(4) . . ?
O_3 Eu2 Eu1 46.0(3) . . ?
O_9 Eu2 Eu1 117.6(3) . . ?
O29 Eu2 Eu1 48.2(3) . . ?
O_5 Eu2 Eu1 48.2(3) . . ?
O_8 Eu2 Eu1 102.4(3) . . ?
Eu4 Eu2 Eu1 93.14(3) . . ?
O_10 Eu2 Eu5 120.8(5) . . ?
O_3 Eu2 Eu5 108.2(3) . . ?
O_9 Eu2 Eu5 104.1(3) . . ?
O29 Eu2 Eu5 42.2(2) . . ?
O_5 Eu2 Eu5 42.1(3) . . ?
O_8 Eu2 Eu5 41.3(3) . . ?
Eu4 Eu2 Eu5 61.75(3) . . ?
Eu1 Eu2 Eu5 62.13(3) . . ?
O_13 Eu3 O_7 104.3(7) . . ?
O_13 Eu3 O_4 104.6(7) . . ?
O_7 Eu3 O_4 110.3(5) . . ?
O_13 Eu3 O29 168.3(6) . . ?
O_7 Eu3 O29 84.7(4) . . ?
O_4 Eu3 O29 78.6(4) . . ?
O_13 Eu3 O_2 105.5(7) . . ?
O_7 Eu3 O_2 80.6(5) . . ?
O_4 Eu3 O_2 144.0(4) . . ?
O29 Eu3 O_2 68.1(4) . . ?
O_13 Eu3 O_6 103.1(6) . . ?
O_7 Eu3 O_6 148.8(4) . . ?
O_4 Eu3 O_6 76.5(4) . . ?
O29 Eu3 O_6 66.4(4) . . ?
O_2 Eu3 O_6 77.9(4) . . ?
O_13 Eu3 CB_6 77.5(8) . . ?
O_7 Eu3 CB_6 164.8(6) . . ?
O_4 Eu3 CB_6 83.4(7) . . ?
O29 Eu3 CB_6 91.8(7) . . ?
O_2 Eu3 CB_6 84.4(6) . . ?
O_6 Eu3 CB_6 25.6(6) . . ?
O_13 Eu3 Eu4 131.4(6) . . ?
O_7 Eu3 Eu4 119.4(4) . . ?
O_4 Eu3 Eu4 42.4(3) . . ?
O29 Eu3 Eu4 45.0(2) . . ?
O_2 Eu3 Eu4 101.9(3) . . ?
O_6 Eu3 Eu4 45.5(3) . . ?
CB_6 Eu3 Eu4 66.0(6) . . ?
O_13 Eu3 Eu1 134.8(6) . . ?
O_7 Eu3 Eu1 44.5(3) . . ?
O_4 Eu3 Eu1 116.1(4) . . ?
O29 Eu3 Eu1 48.5(3) . . ?
O_2 Eu3 Eu1 48.2(3) . . ?
O_6 Eu3 Eu1 104.6(3) . . ?
CB_6 Eu3 Eu1 124.1(5) . . ?
Eu4 Eu3 Eu1 93.11(3) . . ?
O_13 Eu3 Eu5 126.5(5) . . ?
O_7 Eu3 Eu5 106.7(3) . . ?
O_4 Eu3 Eu5 104.0(3) . . ?
O29 Eu3 Eu5 42.3(2) . . ?
O_2 Eu3 Eu5 41.1(3) . . ?
O_6 Eu3 Eu5 43.5(3) . . ?
CB_6 Eu3 Eu5 62.2(5) . . ?
Eu4 Eu3 Eu5 61.61(3) . . ?
Eu1 Eu3 Eu5 62.34(3) . . ?
O_1 Eu4 O_9 107.9(5) . . ?
O_1 Eu4 O_4 107.5(5) . . ?
O_9 Eu4 O_4 107.1(5) . . ?
O_1 Eu4 O29 169.6(5) . . ?
O_9 Eu4 O29 79.2(4) . . ?
O_4 Eu4 O29 76.7(4) . . ?
O_1 Eu4 O_6 104.0(5) . . ?
O_9 Eu4 O_6 144.4(4) . . ?
O_4 Eu4 O_6 77.2(4) . . ?
O29 Eu4 O_6 67.2(4) . . ?
O_1 Eu4 O_8 107.7(5) . . ?
O_9 Eu4 O_8 78.5(5) . . ?
O_4 Eu4 O_8 140.3(4) . . ?
O29 Eu4 O_8 65.6(4) . . ?
O_6 Eu4 O_8 77.1(5) . . ?
O_1 Eu4 CA_9 84.2(8) . . ?
O_9 Eu4 CA_9 24.2(6) . . ?
O_4 Eu4 CA_9 110.7(7) . . ?
O29 Eu4 CA_9 103.4(7) . . ?
O_6 Eu4 CA_9 166.6(6) . . ?
O_8 Eu4 CA_9 90.5(6) . . ?
O_1 Eu4 Eu2 137.2(4) . . ?
O_9 Eu4 Eu2 42.5(3) . . ?
O_4 Eu4 Eu2 110.8(4) . . ?
O29 Eu4 Eu2 44.6(3) . . ?
O_6 Eu4 Eu2 102.3(3) . . ?
O_8 Eu4 Eu2 47.5(3) . . ?
CA_9 Eu4 Eu2 65.1(6) . . ?
O_1 Eu4 Eu3 134.2(4) . . ?
O_9 Eu4 Eu3 113.0(3) . . ?
O_4 Eu4 Eu3 41.0(3) . . ?
O29 Eu4 Eu3 44.1(2) . . ?
O_6 Eu4 Eu3 47.6(3) . . ?
O_8 Eu4 Eu3 99.9(3) . . ?
CA_9 Eu4 Eu3 132.0(7) . . ?
Eu2 Eu4 Eu3 88.17(3) . . ?
O_1 Eu4 Eu5 128.0(4) . . ?
O_9 Eu4 Eu5 103.2(3) . . ?
O_4 Eu4 Eu5 101.5(3) . . ?
O29 Eu4 Eu5 41.7(2) . . ?
O_6 Eu4 Eu5 42.8(3) . . ?
O_8 Eu4 Eu5 40.7(3) . . ?
CA_9 Eu4 Eu5 123.8(5) . . ?
Eu2 Eu4 Eu5 60.78(3) . . ?
Eu3 Eu4 Eu5 60.53(3) . . ?
O_11 Eu5 O_2 109.9(6) . . ?
O_11 Eu5 O_8 111.0(6) . . ?
O_2 Eu5 O_8 139.0(4) . . ?
O_11 Eu5 O_5 109.5(5) . . ?
O_2 Eu5 O_5 86.7(5) . . ?
O_8 Eu5 O_5 82.0(4) . . ?
O_11 Eu5 O29 179.6(7) . . ?
O_2 Eu5 O29 70.3(4) . . ?
O_8 Eu5 O29 68.7(4) . . ?
O_5 Eu5 O29 70.8(4) . . ?
O_11 Eu5 O_6 111.5(6) . . ?
O_2 Eu5 O_6 82.7(4) . . ?
O_8 Eu5 O_6 80.5(5) . . ?
O_5 Eu5 O_6 138.9(4) . . ?
O29 Eu5 O_6 68.2(4) . . ?
O_11 Eu5 Eu3 137.6(5) . . ?
O_2 Eu5 Eu3 44.0(3) . . ?
O_8 Eu5 Eu3 100.5(3) . . ?
O_5 Eu5 Eu3 102.2(3) . . ?
O29 Eu5 Eu3 42.3(3) . . ?
O_6 Eu5 Eu3 46.0(3) . . ?
O_11 Eu5 Eu2 137.6(5) . . ?
O_2 Eu5 Eu2 102.0(3) . . ?
O_8 Eu5 Eu2 45.4(4) . . ?
O_5 Eu5 Eu2 44.4(2) . . ?
O29 Eu5 Eu2 42.5(3) . . ?
O_6 Eu5 Eu2 99.5(3) . . ?
Eu3 Eu5 Eu2 84.81(3) . . ?
O_11 Eu5 Eu4 137.0(5) . . ?
O_2 Eu5 Eu4 101.1(3) . . ?
O_8 Eu5 Eu4 44.1(3) . . ?
O_5 Eu5 Eu4 101.2(2) . . ?
O29 Eu5 Eu4 42.6(3) . . ?
O_6 Eu5 Eu4 43.3(3) . . ?
Eu3 Eu5 Eu4 57.87(2) . . ?
Eu2 Eu5 Eu4 57.47(3) . . ?
O_11 Eu5 Eu1 134.4(5) . . ?
O_2 Eu5 Eu1 45.7(4) . . ?
O_8 Eu5 Eu1 103.1(3) . . ?
O_5 Eu5 Eu1 46.1(3) . . ?
O29 Eu5 Eu1 46.0(3) . . ?
O_6 Eu5 Eu1 103.1(3) . . ?
Eu3 Eu5 Eu1 58.39(3) . . ?
Eu2 Eu5 Eu1 58.68(2) . . ?
Eu4 Eu5 Eu1 88.61(3) . . ?
Eu5 O29 Eu3 95.4(4) . . ?
Eu5 O29 Eu2 95.3(3) . . ?
Eu3 O29 Eu2 169.1(5) . . ?
Eu5 O29 Eu4 95.7(4) . . ?
Eu3 O29 Eu4 91.0(3) . . ?
Eu2 O29 Eu4 90.1(4) . . ?
Eu5 O29 Eu1 93.1(3) . . ?
Eu3 O29 Eu1 88.5(3) . . ?
Eu2 O29 Eu1 88.8(3) . . ?
Eu4 O29 Eu1 171.2(5) . . ?
C_1 O_1 Eu4 175.7(11) . . ?
O_1 C_1 C2_1 112.1(17) . . ?
O_1 C_1 C1_1 107.7(17) . . ?
C2_1 C_1 C1_1 109.1(17) . . ?
C_2 O_2 Eu5 131.3(14) . . ?
C_2 O_2 Eu3 122.6(14) . . ?
Eu5 O_2 Eu3 94.9(5) . . ?
C_2 O_2 Eu1 115.2(12) . . ?
Eu5 O_2 Eu1 94.7(5) . . ?
Eu3 O_2 Eu1 87.2(4) . . ?
C1_2 C_2 O_2 110(2) . . ?
C1_2 C_2 C2_2 109(2) . . ?
O_2 C_2 C2_2 113(2) . . ?
C_3 O_3 Eu2 125.9(11) . . ?
C_3 O_3 Eu1 121.4(11) . . ?
Eu2 O_3 Eu1 92.9(4) . . ?
O_3 C_3 C2B_3 122(3) . . ?
O_3 C_3 C1_3 111.8(16) . . ?
C2B_3 C_3 C1_3 125(3) . . ?
O_3 C_3 C2A_3 102(2) . . ?
C2B_3 C_3 C2A_3 53(3) . . ?
C1_3 C_3 C2A_3 108(2) . . ?
C_4 O_4 Eu3 138.0(13) . . ?
C_4 O_4 Eu4 125.5(13) . . ?
Eu3 O_4 Eu4 96.5(4) . . ?
O_4 C_4 C1_4 108(2) . . ?
O_4 C_4 C2_4 105(3) . . ?
C1_4 C_4 C2_4 92(3) . . ?
C_5 O_5 Eu5 129.3(11) . . ?
C_5 O_5 Eu2 113.3(10) . . ?
Eu5 O_5 Eu2 93.5(3) . . ?
C_5 O_5 Eu1 128.6(10) . . ?
Eu5 O_5 Eu1 93.3(4) . . ?
Eu2 O_5 Eu1 87.0(3) . . ?
O_5 C_5 C2_5 113.1(16) . . ?
O_5 C_5 C1_5 105.7(15) . . ?
C2_5 C_5 C1_5 106.6(16) . . ?
CA_6 O_6 CB_6 31(2) . . ?
CA_6 O_6 Eu5 125.7(13) . . ?
CB_6 O_6 Eu5 127.3(13) . . ?
CA_6 O_6 Eu4 115(2) . . ?
CB_6 O_6 Eu4 136.2(13) . . ?
Eu5 O_6 Eu4 93.8(5) . . ?
CA_6 O_6 Eu3 133.2(18) . . ?
CB_6 O_6 Eu3 105.0(19) . . ?
Eu5 O_6 Eu3 90.5(4) . . ?
Eu4 O_6 Eu3 86.9(4) . . ?
O_6 CA_6 C1A_6 111(2) . . ?
O_6 CA_6 C2A_6 107(4) . . ?
C1A_6 CA_6 C2A_6 109(4) . . ?
O_6 CB_6 C2B_6 104(3) . . ?
O_6 CB_6 Eu3 49.5(14) . . ?
C2B_6 CB_6 Eu3 142(3) . . ?
C_7 O_7 Eu3 135.8(14) . . ?
C_7 O_7 Eu1 127.9(13) . . ?
Eu3 O_7 Eu1 95.9(4) . . ?
C1_7 C_7 C2_7 117(2) . . ?
C1_7 C_7 O_7 115(2) . . ?
C2_7 C_7 O_7 113(2) . . ?
C_8 O_8 Eu5 126.1(13) . . ?
C_8 O_8 Eu4 124.9(10) . . ?
Eu5 O_8 Eu4 95.2(4) . . ?
C_8 O_8 Eu2 120.9(14) . . ?
Eu5 O_8 Eu2 93.3(4) . . ?
Eu4 O_8 Eu2 85.9(4) . . ?
O_8 C_8 C2_8 107.7(18) . . ?
O_8 C_8 C1_8 110.0(18) . . ?
C2_8 C_8 C1_8 109.1(19) . . ?
CA_9 O_9 CB_9 33.1(19) . . ?
CA_9 O_9 Eu4 113.5(19) . . ?
CB_9 O_9 Eu4 138.4(14) . . ?
CA_9 O_9 Eu2 142.4(15) . . ?
CB_9 O_9 Eu2 126.5(14) . . ?
Eu4 O_9 Eu2 95.0(4) . . ?
O_9 CA_9 C2A_9 105(3) . . ?
O_9 CA_9 C1A_9 110(3) . . ?
C2A_9 CA_9 C1A_9 127(4) . . ?
O_9 CA_9 Eu4 42.2(13) . . ?
C2A_9 CA_9 Eu4 139(3) . . ?
C1A_9 CA_9 Eu4 92(2) . . ?
O_9 CB_9 C2B_9 115(3) . . ?
O_9 CB_9 C1B_9 114(3) . . ?
C2B_9 CB_9 C1B_9 103(3) . . ?
C_10 O_10 Eu2 160.8(15) . . ?
O_10 C_10 C2B_10 106(2) . . ?
O_10 C_10 C1_10 109(2) . . ?
C2B_10 C_10 C1_10 114(3) . . ?
O_10 C_10 C2A_10 100(6) . . ?
C2B_10 C_10 C2A_10 29(7) . . ?
C1_10 C_10 C2A_10 140(8) . . ?
CB_11 O_11 CA_11 28.3(19) . . ?
CB_11 O_11 Eu5 167(2) . . ?
CA_11 O_11 Eu5 161(2) . . ?
O_11 CA_11 C1A_11 116(6) . . ?
O_11 CA_11 C2A_11 103(3) . . ?
C1A_11 CA_11 C2A_11 97.9(17) . . ?
O_11 CB_11 C1B_11 118(5) . . ?
O_11 CB_11 C2B_11 100(3) . . ?
C1B_11 CB_11 C2B_11 111(6) . . ?
C_12 O_12 Eu1 155.4(16) . . ?
O_12 C_12 C2_12 114(2) . . ?
O_12 C_12 C1_12 106(2) . . ?
C2_12 C_12 C1_12 115(2) . . ?
CA_13 O_13 CB_13 32(2) . . ?
CA_13 O_13 Eu3 166(2) . . ?
CB_13 O_13 Eu3 162(2) . . ?
O_13 CA_13 C2A_13 131(5) . . ?
O_13 CA_13 C1A_13 96(4) . . ?
C2A_13 CA_13 C1A_13 132(5) . . ?
O_13 CB_13 C2B_13 109(5) . . ?
O_13 CB_13 C1B_13 106(4) . . ?
C2B_13 CB_13 C1B_13 98.3(17) . . ?
C_14 O_14 Eu1 159.2(13) . . ?
O_14 C_14 C1_14 107.0(19) . . ?
O_14 C_14 C2_14 115(2) . . ?
C1_14 C_14 C2_14 115(2) . . ?
O_22 Eu6 O_16 102.2(6) . . ?
O_22 Eu6 O_26 108.4(7) . . ?
O_16 Eu6 O_26 108.7(5) . . ?
O_22 Eu6 O30 169.1(6) . . ?
O_16 Eu6 O30 78.9(4) . . ?
O_26 Eu6 O30 81.2(5) . . ?
O_22 Eu6 O_18 108.0(5) . . ?
O_16 Eu6 O_18 144.7(5) . . ?
O_26 Eu6 O_18 78.6(5) . . ?
O30 Eu6 O_18 68.0(4) . . ?
O_22 Eu6 O_15 103.3(6) . . ?
O_16 Eu6 O_15 76.5(5) . . ?
O_26 Eu6 O_15 145.6(6) . . ?
O30 Eu6 O_15 66.3(5) . . ?
O_18 Eu6 O_15 79.2(5) . . ?
O_22 Eu6 Eu7 129.5(5) . . ?
O_16 Eu6 Eu7 41.7(4) . . ?
O_26 Eu6 Eu7 115.9(4) . . ?
O30 Eu6 Eu7 45.6(3) . . ?
O_18 Eu6 Eu7 103.5(3) . . ?
O_15 Eu6 Eu7 46.0(3) . . ?
O_22 Eu6 Eu8 139.5(5) . . ?
O_16 Eu6 Eu8 114.1(3) . . ?
O_26 Eu6 Eu8 44.0(4) . . ?
O30 Eu6 Eu8 45.5(3) . . ?
O_18 Eu6 Eu8 47.6(3) . . ?
O_15 Eu6 Eu8 102.1(4) . . ?
Eu7 Eu6 Eu8 90.60(3) . . ?
O_22 Eu6 Eu9 127.6(4) . . ?
O_16 Eu6 Eu9 103.2(4) . . ?
O_26 Eu6 Eu9 105.5(4) . . ?
O30 Eu6 Eu9 42.5(2) . . ?
O_18 Eu6 Eu9 43.1(3) . . ?
O_15 Eu6 Eu9 42.1(4) . . ?
Eu7 Eu6 Eu9 61.60(3) . . ?
Eu8 Eu6 Eu9 61.62(3) . . ?
O_24 Eu7 O_16 103.3(7) . . ?
O_24 Eu7 O_21 102.3(7) . . ?
O_16 Eu7 O_21 107.6(6) . . ?
O_24 Eu7 O30 177.0(7) . . ?
O_16 Eu7 O30 79.7(5) . . ?
O_21 Eu7 O30 76.8(4) . . ?
O_24 Eu7 O_17 110.4(6) . . ?
O_16 Eu7 O_17 144.3(4) . . ?
O_21 Eu7 O_17 76.9(5) . . ?
O30 Eu7 O_17 66.7(4) . . ?
O_24 Eu7 O_15 112.9(7) . . ?
O_16 Eu7 O_15 79.2(5) . . ?
O_21 Eu7 O_15 141.6(5) . . ?
O30 Eu7 O_15 67.2(4) . . ?
O_17 Eu7 O_15 77.0(5) . . ?
O_24 Eu7 CA_15 88.5(9) . . ?
O_16 Eu7 CA_15 77.9(10) . . ?
O_21 Eu7 CA_15 166.0(8) . . ?
O30 Eu7 CA_15 92.0(7) . . ?
O_17 Eu7 CA_15 91.1(9) . . ?
O_15 Eu7 CA_15 25.3(6) . . ?
O_24 Eu7 C_21 87.3(8) . . ?
O_16 Eu7 C_21 94.3(6) . . ?
O_21 Eu7 C_21 23.3(8) . . ?
O30 Eu7 C_21 92.7(7) . . ?
O_17 Eu7 C_21 98.8(7) . . ?
O_15 Eu7 C_21 159.7(7) . . ?
CA_15 Eu7 C_21 170.0(11) . . ?
O_24 Eu7 Eu6 137.3(7) . . ?
O_16 Eu7 Eu6 43.1(3) . . ?
O_21 Eu7 Eu6 112.0(4) . . ?
O30 Eu7 Eu6 45.1(3) . . ?
O_17 Eu7 Eu6 101.6(3) . . ?
O_15 Eu7 Eu6 47.9(3) . . ?
CA_15 Eu7 Eu6 62.9(8) . . ?
C_21 Eu7 Eu6 115.3(5) . . ?
O_24 Eu7 Eu10 132.9(7) . . ?
O_16 Eu7 Eu10 114.4(4) . . ?
O_21 Eu7 Eu10 40.9(3) . . ?
O30 Eu7 Eu10 44.9(3) . . ?
O_17 Eu7 Eu10 46.6(3) . . ?
O_15 Eu7 Eu10 101.3(4) . . ?
CA_15 Eu7 Eu10 125.2(7) . . ?
C_21 Eu7 Eu10 63.6(7) . . ?
Eu6 Eu7 Eu10 89.64(3) . . ?
O_24 Eu7 Eu9 136.0(5) . . ?
O_16 Eu7 Eu9 103.9(3) . . ?
O_21 Eu7 Eu9 101.6(3) . . ?
O30 Eu7 Eu9 42.1(2) . . ?
O_17 Eu7 Eu9 42.1(3) . . ?
O_15 Eu7 Eu9 41.6(4) . . ?
CA_15 Eu7 Eu9 64.4(7) . . ?
C_21 Eu7 Eu9 124.2(7) . . ?
Eu6 Eu7 Eu9 60.81(3) . . ?
Eu10 Eu7 Eu9 60.77(3) . . ?
OB_27 Eu8 O_19 107.3(15) . . ?
OB_27 Eu8 O_26 110.5(16) . . ?
O_19 Eu8 O_26 109.2(5) . . ?
OB_27 Eu8 O30 166.5(16) . . ?
O_19 Eu8 O30 77.8(5) . . ?
O_26 Eu8 O30 78.6(5) . . ?
OB_27 Eu8 O_20 102.9(16) . . ?
O_19 Eu8 O_20 76.1(5) . . ?
O_26 Eu8 O_20 142.1(5) . . ?
O30 Eu8 O_20 65.7(5) . . ?
OB_27 Eu8 O_18 106.2(15) . . ?
O_19 Eu8 O_18 141.6(5) . . ?
O_26 Eu8 O_18 75.5(5) . . ?
O30 Eu8 O_18 65.5(4) . . ?
O_20 Eu8 O_18 78.5(5) . . ?
OB_27 Eu8 OA_27 26.7(16) . . ?
O_19 Eu8 OA_27 124.4(7) . . ?
O_26 Eu8 OA_27 84.7(7) . . ?
O30 Eu8 OA_27 156.0(6) . . ?
O_20 Eu8 OA_27 124.4(7) . . ?
O_18 Eu8 OA_27 93.8(6) . . ?
OB_27 Eu8 Eu10 132.3(15) . . ?
O_19 Eu8 Eu10 41.3(4) . . ?
O_26 Eu8 Eu10 113.8(4) . . ?
O30 Eu8 Eu10 44.9(3) . . ?
O_20 Eu8 Eu10 45.8(3) . . ?
O_18 Eu8 Eu10 101.0(3) . . ?
OA_27 Eu8 Eu10 158.6(6) . . ?
OB_27 Eu8 Eu6 137.7(14) . . ?
O_19 Eu8 Eu6 112.5(4) . . ?
O_26 Eu8 Eu6 42.6(4) . . ?
O30 Eu8 Eu6 43.9(3) . . ?
O_20 Eu8 Eu6 100.0(4) . . ?
O_18 Eu8 Eu6 45.2(3) . . ?
OA_27 Eu8 Eu6 112.8(6) . . ?
Eu10 Eu8 Eu6 88.48(3) . . ?
OB_27 Eu8 Eu9 125.0(15) . . ?
O_19 Eu8 Eu9 101.6(4) . . ?
O_26 Eu8 Eu9 102.2(4) . . ?
O30 Eu8 Eu9 41.6(2) . . ?
O_20 Eu8 Eu9 41.7(3) . . ?
O_18 Eu8 Eu9 42.2(3) . . ?
OA_27 Eu8 Eu9 128.5(5) . . ?
Eu10 Eu8 Eu9 60.42(3) . . ?
Eu6 Eu8 Eu9 59.82(3) . . ?
O_23 Eu9 O_15 110.9(6) . . ?
O_23 Eu9 O_17 114.1(7) . . ?
O_15 Eu9 O_17 80.0(5) . . ?
O_23 Eu9 O30 177.5(7) . . ?
O_15 Eu9 O30 69.4(4) . . ?
O_17 Eu9 O30 68.4(4) . . ?
O_23 Eu9 O_20 109.9(7) . . ?
O_15 Eu9 O_20 139.2(5) . . ?
O_17 Eu9 O_20 82.0(5) . . ?
O30 Eu9 O_20 70.0(5) . . ?
O_23 Eu9 O_18 108.1(6) . . ?
O_15 Eu9 O_18 83.9(5) . . ?
O_17 Eu9 O_18 137.8(4) . . ?
O30 Eu9 O_18 69.5(4) . . ?
O_20 Eu9 O_18 85.4(5) . . ?
O_23 Eu9 Eu6 135.3(5) . . ?
O_15 Eu9 Eu6 45.9(3) . . ?
O_17 Eu9 Eu6 99.8(3) . . ?
O30 Eu9 Eu6 43.1(3) . . ?
O_20 Eu9 Eu6 102.6(4) . . ?
O_18 Eu9 Eu6 44.5(3) . . ?
O_23 Eu9 Eu10 138.5(5) . . ?
O_15 Eu9 Eu10 100.4(3) . . ?
O_17 Eu9 Eu10 44.8(3) . . ?
O30 Eu9 Eu10 43.0(3) . . ?
O_20 Eu9 Eu10 44.1(4) . . ?
O_18 Eu9 Eu10 101.6(3) . . ?
Eu6 Eu9 Eu10 86.10(4) . . ?
O_23 Eu9 Eu7 138.8(6) . . ?
O_15 Eu9 Eu7 43.6(3) . . ?
O_17 Eu9 Eu7 43.6(3) . . ?
O30 Eu9 Eu7 43.1(3) . . ?
O_20 Eu9 Eu7 100.9(4) . . ?
O_18 Eu9 Eu7 100.9(3) . . ?
Eu6 Eu9 Eu7 57.58(3) . . ?
Eu10 Eu9 Eu7 57.83(3) . . ?
O_23 Eu9 Eu8 134.5(6) . . ?
O_15 Eu9 Eu8 102.8(3) . . ?
O_17 Eu9 Eu8 100.8(3) . . ?
O30 Eu9 Eu8 43.5(3) . . ?
O_20 Eu9 Eu8 45.7(4) . . ?
O_18 Eu9 Eu8 45.7(3) . . ?
Eu6 Eu9 Eu8 58.57(3) . . ?
Eu10 Eu9 Eu8 57.50(3) . . ?
Eu7 Eu9 Eu8 86.60(3) . . ?
O_25 Eu10 O_21 104.8(8) . . ?
O_25 Eu10 O_19 107.3(7) . . ?
O_21 Eu10 O_19 106.7(6) . . ?
O_25 Eu10 O30 169.2(7) . . ?
O_21 Eu10 O30 78.3(5) . . ?
O_19 Eu10 O30 81.2(5) . . ?
O_25 Eu10 O_20 106.0(8) . . ?
O_21 Eu10 O_20 144.6(5) . . ?
O_19 Eu10 O_20 80.3(5) . . ?
O30 Eu10 O_20 68.4(4) . . ?
O_25 Eu10 O_17 103.9(7) . . ?
O_21 Eu10 O_17 77.3(5) . . ?
O_19 Eu10 O_17 146.0(4) . . ?
O30 Eu10 O_17 66.3(4) . . ?
O_20 Eu10 O_17 78.6(5) . . ?
O_25 Eu10 Eu8 136.9(7) . . ?
O_21 Eu10 Eu8 113.6(4) . . ?
O_19 Eu10 Eu8 43.7(3) . . ?
O30 Eu10 Eu8 46.4(3) . . ?
O_20 Eu10 Eu8 48.5(4) . . ?
O_17 Eu10 Eu8 103.1(3) . . ?
O_25 Eu10 Eu7 131.4(7) . . ?
O_21 Eu10 Eu7 42.2(4) . . ?
O_19 Eu10 Eu7 115.5(4) . . ?
O30 Eu10 Eu7 45.3(3) . . ?
O_20 Eu10 Eu7 102.9(4) . . ?
O_17 Eu10 Eu7 45.7(3) . . ?
Eu8 Eu10 Eu7 91.27(4) . . ?
O_25 Eu10 Eu9 127.2(7) . . ?
O_21 Eu10 Eu9 103.6(4) . . ?
O_19 Eu10 Eu9 105.8(3) . . ?
O30 Eu10 Eu9 42.4(3) . . ?
O_20 Eu10 Eu9 42.5(4) . . ?
O_17 Eu10 Eu9 42.5(3) . . ?
Eu8 Eu10 Eu9 62.09(3) . . ?
Eu7 Eu10 Eu9 61.39(3) . . ?
Eu9 O30 Eu6 94.4(4) . . ?
Eu9 O30 Eu10 94.5(5) . . ?
Eu6 O30 Eu10 171.1(5) . . ?
Eu9 O30 Eu7 94.8(4) . . ?
Eu6 O30 Eu7 89.3(4) . . ?
Eu10 O30 Eu7 89.8(4) . . ?
Eu9 O30 Eu8 94.9(4) . . ?
Eu6 O30 Eu8 90.6(5) . . ?
Eu10 O30 Eu8 88.7(4) . . ?
Eu7 O30 Eu8 170.3(5) . . ?
CB_15 O_15 CA_15 8(4) . . ?
CB_15 O_15 Eu9 137(4) . . ?
CA_15 O_15 Eu9 143(2) . . ?
CB_15 O_15 Eu7 115(3) . . ?
CA_15 O_15 Eu7 107.2(19) . . ?
Eu9 O_15 Eu7 94.9(5) . . ?
CB_15 O_15 Eu6 119(4) . . ?
CA_15 O_15 Eu6 118(2) . . ?
Eu9 O_15 Eu6 91.9(5) . . ?
Eu7 O_15 Eu6 86.1(4) . . ?
O_15 CA_15 C2A_15 110(4) . . ?
O_15 CA_15 C1A_15 103(4) . . ?
C2A_15 CA_15 C1A_15 97.5(16) . . ?
O_15 CA_15 Eu7 47.5(13) . . ?
C2A_15 CA_15 Eu7 100(3) . . ?
C1A_15 CA_15 Eu7 150(3) . . ?
O_15 CB_15 C2B_15 121(7) . . ?
O_15 CB_15 C1B_15 97(5) . . ?
C2B_15 CB_15 C1B_15 113(7) . . ?
C_16 O_16 Eu7 138.2(12) . . ?
C_16 O_16 Eu6 123.4(11) . . ?
Eu7 O_16 Eu6 95.2(5) . . ?
O_16 C_16 C1_16 111.9(19) . . ?
O_16 C_16 C2_16 107.1(18) . . ?
C1_16 C_16 C2_16 108(2) . . ?
C_17 O_17 Eu9 129.4(18) . . ?
C_17 O_17 Eu7 124.6(15) . . ?
Eu9 O_17 Eu7 94.3(5) . . ?
C_17 O_17 Eu10 117.2(17) . . ?
Eu9 O_17 Eu10 92.6(5) . . ?
Eu7 O_17 Eu10 87.6(4) . . ?
O_17 C_17 C1_17 114(2) . . ?
O_17 C_17 C2_17 114(3) . . ?
C1_17 C_17 C2_17 108(3) . . ?
C_18 O_18 Eu9 127.2(12) . . ?
C_18 O_18 Eu6 122.7(16) . . ?
Eu9 O_18 Eu6 92.4(4) . . ?
C_18 O_18 Eu8 124.4(15) . . ?
Eu9 O_18 Eu8 92.1(4) . . ?
Eu6 O_18 Eu8 87.2(3) . . ?
C2_18 C_18 O_18 118(3) . . ?
C2_18 C_18 C1_18 110(2) . . ?
O_18 C_18 C1_18 105(2) . . ?
C_19 O_19 Eu10 133.0(14) . . ?
C_19 O_19 Eu8 132.0(14) . . ?
Eu10 O_19 Eu8 95.0(5) . . ?
C2_19 C_19 O_19 112(3) . . ?
C2_19 C_19 C1_19 107(3) . . ?
O_19 C_19 C1_19 107(2) . . ?
C_20 O_20 Eu9 135.4(16) . . ?
C_20 O_20 Eu10 112.6(18) . . ?
Eu9 O_20 Eu10 93.4(5) . . ?
C_20 O_20 Eu8 124(2) . . ?
Eu9 O_20 Eu8 92.6(5) . . ?
Eu10 O_20 Eu8 85.8(5) . . ?
O_20 C_20 C1B_20 109(3) . . ?
O_20 C_20 C2B_20 123(3) . . ?
C1B_20 C_20 C2B_20 118(4) . . ?
O_20 C_20 C2A_20 104(5) . . ?
C1B_20 C_20 C2A_20 94(5) . . ?
C2B_20 C_20 C2A_20 46(4) . . ?
O_20 C_20 C1A_20 112(3) . . ?
C1B_20 C_20 C1A_20 27(3) . . ?
C2B_20 C_20 C1A_20 124(4) . . ?
C2A_20 C_20 C1A_20 117(6) . . ?
C_21 O_21 Eu10 144.1(17) . . ?
C_21 O_21 Eu7 115.8(16) . . ?
Eu10 O_21 Eu7 96.9(5) . . ?
O_21 C_21 C2A_21 111(3) . . ?
O_21 C_21 C1_21 108(2) . . ?
C2A_21 C_21 C1_21 120(3) . . ?
O_21 C_21 C2B_21 91(4) . . ?
C2A_21 C_21 C2B_21 35(4) . . ?
C1_21 C_21 C2B_21 154(5) . . ?
O_21 C_21 Eu7 40.9(10) . . ?
C2A_21 C_21 Eu7 115.7(17) . . ?
C1_21 C_21 Eu7 124.2(19) . . ?
C2B_21 C_21 Eu7 82(4) . . ?
C_22 O_22 Eu6 168.2(19) . . ?
O_22 C_22 C1_22 108(3) . . ?
O_22 C_22 C2B_22 107(3) . . ?
C1_22 C_22 C2B_22 104(3) . . ?
O_22 C_22 C2A_22 123(3) . . ?
C1_22 C_22 C2A_22 112(3) . . ?
C2B_22 C_22 C2A_22 25(2) . . ?
C_23 O_23 Eu9 171(2) . . ?
O_23 C_23 C2_23 109(3) . . ?
O_23 C_23 C1_23 109(3) . . ?
C2_23 C_23 C1_23 115(3) . . ?
C_24 O_24 Eu7 172(3) . . ?
C2_24 C_24 O_24 111(4) . . ?
C2_24 C_24 C1_24 120(4) . . ?
O_24 C_24 C1_24 109(3) . . ?
CA_25 O_25 CB_25 38(4) . . ?
CA_25 O_25 Eu10 168(2) . . ?
CB_25 O_25 Eu10 152(4) . . ?
O_25 CA_25 C1A_25 114(4) . . ?
O_25 CA_25 C2A_25 102(2) . . ?
C1A_25 CA_25 C2A_25 108(4) . . ?
O_25 CB_25 C1B_25 125(7) . . ?
CB_26 O_26 CA_26 25(4) . . ?
CB_26 O_26 Eu6 120(3) . . ?
CA_26 O_26 Eu6 126(2) . . ?
CB_26 O_26 Eu8 137(3) . . ?
CA_26 O_26 Eu8 114(3) . . ?
Eu6 O_26 Eu8 93.4(5) . . ?
O_26 CA_26 C2A_26 100(6) . . ?
O_26 CA_26 C1A_26 111(4) . . ?
C2A_26 CA_26 C1A_26 97.4(17) . . ?
O_26 CB_26 C2B_26 102(7) . . ?
O_26 CB_26 C1B_26 117(5) . . ?
C2B_26 CB_26 C1B_26 97.7(17) . . ?
CA_27 OA_27 Eu8 140(2) . . ?
OA_27 CA_27 C2A_27 110(3) . . ?
OA_27 CA_27 C1A_27 108(3) . . ?
C2A_27 CA_27 C1A_27 101(3) . . ?
CB_27 OB_27 Eu8 175(4) . . ?
OB_27 CB_27 C2B_27 125(7) . . ?
OB_27 CB_27 C1B_27 85.3(15) . . ?
C2B_27 CB_27 C1B_27 147(8) . . ?
C2_28 C_28 O_28 120(4) . . ?
C2_28 C_28 C1_28 115(4) . . ?
O_28 C_28 C1_28 104(3) . . ?

loop_
_geom_bond_atom_site_label_1
_geom_bond_atom_site_label_2
_geom_bond_distance
_geom_bond_site_symmetry_2
_geom_bond_publ_flag
Eu1 O_7 2.458(12) . yes
Eu1 O_3 2.526(13) . yes
Eu1 O_12 2.558(15) . yes
Eu1 O_2 2.603(15) . yes
Eu1 O29 2.612(11) . yes
Eu1 O_5 2.616(11) . yes
Eu1 O_14 2.956(13) . yes
Eu1 Eu3 3.4866(12) . ?
Eu1 Eu2 3.5043(12) . ?
Eu1 Eu5 3.6260(15) . ?
Eu2 O_10 2.113(13) . yes
Eu2 O_3 2.305(13) . yes
Eu2 O_9 2.309(11) . yes
Eu2 O29 2.389(11) . yes
Eu2 O_5 2.471(10) . yes
Eu2 O_8 2.514(15) . yes
Eu2 Eu4 3.4030(13) . ?
Eu2 Eu5 3.5228(13) . ?
Eu3 O_13 2.111(16) . yes
Eu3 O_7 2.234(13) . yes
Eu3 O_4 2.262(12) . yes
Eu3 O29 2.381(10) . yes
Eu3 O_2 2.452(11) . yes
Eu3 O_6 2.532(12) . yes
Eu3 CB_6 3.22(4) . ?
Eu3 Eu4 3.4226(13) . ?
Eu3 Eu5 3.5189(14) . ?
Eu4 O_1 2.094(11) . yes
Eu4 O_9 2.306(14) . yes
Eu4 O_4 2.324(11) . yes
Eu4 O29 2.419(10) . yes
Eu4 O_6 2.446(14) . yes
Eu4 O_8 2.483(11) . yes
Eu4 CA_9 3.15(3) . ?
Eu4 Eu5 3.5556(12) . ?
Eu5 O_11 2.106(12) . yes
Eu5 O_2 2.321(14) . yes
Eu5 O_8 2.329(14) . yes
Eu5 O_5 2.365(12) . yes
Eu5 O29 2.378(10) . yes
Eu5 O_6 2.423(11) . yes
O_1 C_1 1.402(19) . ?
C_1 C2_1 1.50(3) . ?
C_1 C1_1 1.51(2) . ?
O_2 C_2 1.47(2) . ?
C_2 C1_2 1.46(4) . ?
C_2 C2_2 1.47(4) . ?
O_3 C_3 1.44(2) . ?
C_3 C2B_3 1.52(2) . ?
C_3 C1_3 1.524(16) . ?
C_3 C2A_3 1.529(19) . ?
O_4 C_4 1.41(2) . ?
C_4 C1_4 1.58(4) . ?
C_4 C2_4 1.89(12) . ?
O_5 C_5 1.40(2) . ?
C_5 C2_5 1.54(3) . ?
C_5 C1_5 1.58(2) . ?
O_6 CA_6 1.413(19) . ?
O_6 CB_6 1.439(19) . ?
CA_6 C1A_6 1.515(19) . ?
CA_6 C2A_6 1.52(2) . ?
CB_6 C2B_6 1.53(2) . ?
O_7 C_7 1.44(2) . ?
C_7 C1_7 1.43(4) . ?
C_7 C2_7 1.44(4) . ?
O_8 C_8 1.49(2) . ?
C_8 C2_8 1.51(4) . ?
C_8 C1_8 1.58(4) . ?
O_9 CA_9 1.409(18) . ?
O_9 CB_9 1.454(18) . ?
CA_9 C2A_9 1.52(2) . ?
CA_9 C1A_9 1.526(19) . ?
CB_9 C2B_9 1.52(2) . ?
CB_9 C1B_9 1.526(19) . ?
O_10 C_10 1.45(4) . ?
C_10 C2B_10 1.500(19) . ?
C_10 C1_10 1.507(19) . ?
C_10 C2A_10 1.52(2) . ?
O_11 CB_11 1.419(19) . ?
O_11 CA_11 1.435(19) . ?
CA_11 C1A_11 1.52(2) . ?
CA_11 C2A_11 1.53(2) . ?
CB_11 C1B_11 1.51(2) . ?
CB_11 C2B_11 1.53(2) . ?
O_12 C_12 1.40(3) . ?
C_12 C2_12 1.42(4) . ?
C_12 C1_12 1.61(3) . ?
O_13 CA_13 1.419(19) . ?
O_13 CB_13 1.429(19) . ?
CA_13 C2A_13 1.51(2) . ?
CA_13 C1A_13 1.51(2) . ?
CB_13 C2B_13 1.52(2) . ?
CB_13 C1B_13 1.52(2) . ?
O_14 C_14 1.34(3) . ?
C_14 C1_14 1.50(3) . ?
C_14 C2_14 1.50(4) . ?
Eu6 O_22 2.124(15) . ?
Eu6 O_16 2.348(12) . ?
Eu6 O_26 2.365(16) . ?
Eu6 O30 2.423(14) . ?
Eu6 O_18 2.481(12) . ?
Eu6 O_15 2.543(13) . ?
Eu6 Eu7 3.4198(13) . ?
Eu6 Eu8 3.4911(15) . ?
Eu6 Eu9 3.5368(15) . ?
Eu7 O_24 2.081(16) . ?
Eu7 O_16 2.284(15) . ?
Eu7 O_21 2.327(15) . ?
Eu7 O30 2.442(13) . ?
Eu7 O_17 2.463(14) . ?
Eu7 O_15 2.464(12) . ?
Eu7 CA_15 3.19(3) . ?
Eu7 C_21 3.20(2) . ?
Eu7 Eu10 3.4362(16) . ?
Eu7 Eu9 3.5637(14) . ?
Eu8 OB_27 2.11(5) . ?
Eu8 O_19 2.384(14) . ?
Eu8 O_26 2.431(18) . ?
Eu8 O30 2.489(13) . ?
Eu8 O_20 2.580(16) . ?
Eu8 O_18 2.580(13) . ?
Eu8 OA_27 2.60(2) . ?
Eu8 Eu10 3.4355(15) . ?
Eu8 Eu9 3.5997(15) . ?
Eu9 O_23 2.126(13) . ?
Eu9 O_15 2.374(16) . ?
Eu9 O_17 2.398(11) . ?
Eu9 O30 2.398(10) . ?
Eu9 O_20 2.398(16) . ?
Eu9 O_18 2.419(14) . ?
Eu9 Eu10 3.5425(13) . ?
Eu10 O_25 2.105(19) . ?
Eu10 O_21 2.264(14) . ?
Eu10 O_19 2.275(15) . ?
Eu10 O30 2.425(14) . ?
Eu10 O_20 2.468(15) . ?
Eu10 O_17 2.500(14) . ?
O_15 CB_15 1.42(2) . ?
O_15 CA_15 1.43(2) . ?
CA_15 C2A_15 1.53(2) . ?
CA_15 C1A_15 1.53(2) . ?
CB_15 C2B_15 1.52(2) . ?
CB_15 C1B_15 1.52(2) . ?
O_16 C_16 1.42(3) . ?
C_16 C1_16 1.47(4) . ?
C_16 C2_16 1.48(3) . ?
O_17 C_17 1.39(3) . ?
C_17 C1_17 1.52(5) . ?
C_17 C2_17 1.57(5) . ?
O_18 C_18 1.43(2) . ?
C_18 C2_18 1.32(4) . ?
C_18 C1_18 1.57(5) . ?
O_19 C_19 1.47(2) . ?
C_19 C2_19 1.36(4) . ?
C_19 C1_19 1.52(4) . ?
O_20 C_20 1.412(18) . ?
C_20 C1B_20 1.509(19) . ?
C_20 C2B_20 1.51(2) . ?
C_20 C2A_20 1.53(2) . ?
C_20 C1A_20 1.53(2) . ?
O_21 C_21 1.41(3) . ?
C_21 C2A_21 1.502(19) . ?
C_21 C1_21 1.503(19) . ?
C_21 C2B_21 1.52(2) . ?
O_22 C_22 1.41(3) . ?
C_22 C1_22 1.522(19) . ?
C_22 C2B_22 1.52(2) . ?
C_22 C2A_22 1.526(19) . ?
O_23 C_23 1.41(2) . ?
C_23 C2_23 1.47(5) . ?
C_23 C1_23 1.52(5) . ?
O_24 C_24 1.47(4) . ?
C_24 C2_24 1.41(6) . ?
C_24 C1_24 1.48(4) . ?
O_25 CA_25 1.424(19) . ?
O_25 CB_25 1.43(2) . ?
CA_25 C1A_25 1.51(2) . ?
CA_25 C2A_25 1.528(19) . ?
CB_25 C1B_25 1.52(2) . ?
O_26 CB_26 1.43(2) . ?
O_26 CA_26 1.43(2) . ?
CA_26 C2A_26 1.52(2) . ?
CA_26 C1A_26 1.53(2) . ?
CB_26 C2B_26 1.52(2) . ?
CB_26 C1B_26 1.53(2) . ?
OA_27 CA_27 1.422(19) . ?
CA_27 C2A_27 1.520(19) . ?
CA_27 C1A_27 1.53(2) . ?
OB_27 CB_27 1.42(2) . ?
CB_27 C2B_27 1.52(2) . ?
CB_27 C1B_27 1.53(2) . ?
O_28 C_28 1.46(5) . ?
C_28 C2_28 1.43(5) . ?
C_28 C1_28 1.65(6) . ?
